data_4121741
loop_
_publ_author_name
'Le Gac, St\'ephane'
'Fusaro, Luca'
'Roisnel, Thierry'
'Boitrel, Bernard'

_publ_section_title
;
 Heterobimetallic porphyrin complexes displaying triple dynamics: coupled
 metal motions controlled by constitutional evolution.
;
_journal_issue 18
_journal_name_full 'Journal of the American Chemical Society'
_journal_page_first 6698
_journal_page_last 6715
_journal_paper_doi 10.1021/ja501926f
_journal_volume 136
_journal_year 2014
_chemical_absolute_configuration ad
_chemical_compound_source 'synthesis as described'
_chemical_formula_moiety 'C86 H72 Cd N8 O11 Pb S3, C85 H70 Cd N8 O11 Pb S2 '
_chemical_formula_sum 'C171 H142 Cd2 N16 O22 Pb2 S5'
_chemical_formula_weight 3572.49
_chemical_name_systematic
;
 ?
;
_space_group_IT_number 4
_symmetry_cell_setting monoclinic
_symmetry_Int_Tables_number 4
_symmetry_space_group_name_Hall 'P 2yb'
_symmetry_space_group_name_H-M 'P 1 21 1'
_atom_sites_solution_hydrogens geom
_atom_sites_solution_primary direct
_atom_sites_solution_secondary difmap
_audit_conform_dict_location ftp://ftp.iucr.org/pub/cif_core.dic
_audit_conform_dict_name cif_core.dic
_audit_conform_dict_version 2.4
_audit_creation_date 2012-01-11T10:20:06-00:00
_audit_creation_method 'WinGX routine CIF_UPDATE'
_cell_angle_alpha 90
_cell_angle_beta 92.641(2)
_cell_angle_gamma 90
_cell_formula_units_Z 2
_cell_length_a 12.7300(12)
_cell_length_b 49.192(4)
_cell_length_c 13.2149(12)
_cell_measurement_reflns_used 9935
_cell_measurement_temperature 150(2)
_cell_measurement_theta_max 27.15
_cell_measurement_theta_min 3.11
_cell_measurement_wavelength 0.71073
_cell_volume 8266.6(13)
_computing_cell_refinement 'Bruker APEX2 (Bruker, 2006)'
_computing_data_collection 'Bruker APEX2 (Bruker, 2006)'
_computing_data_reduction 'Bruker APEX2 (Bruker, 2006)'
_computing_molecular_graphics 'Ortep-3 for Windows (Farrugia, 1997)'
_computing_publication_material
;
           WinGX publication routines (Farrugia, 1999),
           CRYSCAL (T. Roisnel, local program)
;
_computing_structure_refinement 'SHELXL-97 (Sheldrick, 1997)'
_computing_structure_solution 'SIR97 (Altomare et al., 1999)'
_diffrn_ambient_temperature 150(2)
_diffrn_detector 'CCD plate'
_diffrn_measured_fraction_theta_full 0.995
_diffrn_measured_fraction_theta_max 0.995
_diffrn_measurement_device_type 'APEXII, Bruker-AXS'
_diffrn_measurement_method 'CCD rotation images, thin slices'
_diffrn_radiation_monochromator graphite
_diffrn_radiation_probe x-ray
_diffrn_radiation_type MoK\a
_diffrn_radiation_wavelength 0.71073
_diffrn_reflns_av_R_equivalents 0.0677
_diffrn_reflns_av_unetI/netI 0.1267
_diffrn_reflns_limit_h_max 14
_diffrn_reflns_limit_h_min -16
_diffrn_reflns_limit_k_max 63
_diffrn_reflns_limit_k_min -62
_diffrn_reflns_limit_l_max 17
_diffrn_reflns_limit_l_min -17
_diffrn_reflns_number 61070
_diffrn_reflns_theta_full 27.48
_diffrn_reflns_theta_max 27.48
_diffrn_reflns_theta_min 3.41
_exptl_absorpt_coefficient_mu 2.417
_exptl_absorpt_correction_T_max 0.390
_exptl_absorpt_correction_T_min 0.287
_exptl_absorpt_correction_type multi-scan
_exptl_absorpt_process_details
;
  [Sheldrick, G.M. (2002). SADABS Bruker AXS Inc., Madison, Wisconsin, USA]
;
_exptl_crystal_colour blue
_exptl_crystal_density_diffrn 1.435
_exptl_crystal_density_method 'not measured'
_exptl_crystal_description prism
_exptl_crystal_F_000 3592
_exptl_crystal_size_max 0.48
_exptl_crystal_size_mid 0.43
_exptl_crystal_size_min 0.39
_platon_squeeze_details
;
;
_refine_diff_density_max 2.498
_refine_diff_density_min -2.479
_refine_diff_density_rms 0.173
_refine_ls_abs_structure_details 'Flack H D (1983), Acta Cryst. A39, 876-881'
_refine_ls_abs_structure_Flack 0.202(4)
_refine_ls_extinction_method none
_refine_ls_goodness_of_fit_ref 1.033
_refine_ls_hydrogen_treatment constr
_refine_ls_matrix_type full
_refine_ls_number_parameters 1509
_refine_ls_number_reflns 33903
_refine_ls_number_restraints 29
_refine_ls_restrained_S_all 1.032
_refine_ls_R_factor_all 0.0838
_refine_ls_R_factor_gt 0.0718
_refine_ls_shift/su_max 0.009
_refine_ls_shift/su_mean 0
_refine_ls_structure_factor_coef Fsqd
_refine_ls_weighting_details 'calc w=1/[\s^2^(Fo^2^)+(0.0743P)^2^+22.0857P] where P=(Fo^2^+2Fc^2^)/3'
_refine_ls_weighting_scheme calc
_refine_ls_wR_factor_gt 0.1742
_refine_ls_wR_factor_ref 0.1799
_reflns_number_gt 28053
_reflns_number_total 33903
_reflns_threshold_expression >2sigma(I)
_cod_data_source_file ja501926f_si_002.cif
_cod_data_source_block 1HgPb
_cod_depositor_comments 'Adding full bibliography for 4121740--4121741.cif.'
_cod_original_sg_symbol_H-M 'P 21'
_cod_database_code 4121741

loop_
_symmetry_equiv_pos_as_xyz
'x, y, z'
'-x, y+1/2, -z'

loop_
_atom_site_label
_atom_site_type_symbol
_atom_site_fract_x
_atom_site_fract_y
_atom_site_fract_z
_atom_site_U_iso_or_equiv
_atom_site_adp_type
_atom_site_occupancy
_atom_site_symmetry_multiplicity
_atom_site_calc_flag
_atom_site_refinement_flags
Cd1 Cd 0.25647(5) 1.027501(14) 0.24989(5) 0.01528(14) Uani 1 1 d .
Pb1 Pb 0.21502(3) 0.961993(8) 0.18011(3) 0.02859(10) Uani 1 1 d .
N1 N 0.3924(7) 0.98433(19) 0.2417(6) 0.0243(19) Uani 1 1 d .
N2 N 0.2098(7) 0.98641(18) 0.3587(7) 0.0224(18) Uani 1 1 d .
N3 N 0.0856(6) 1.01046(16) 0.1943(6) 0.0166(16) Uani 1 1 d .
N4 N 0.2721(7) 1.0104(2) 0.0762(6) 0.028(2) Uani 1 1 d .
C1 C 0.4384(8) 0.9763(2) 0.3334(8) 0.0245(5) Uani 1 1 d .
C2 C 0.3840(8) 0.9720(2) 0.4233(8) 0.0245(5) Uani 1 1 d .
C3 C 0.2786(8) 0.9762(2) 0.4340(8) 0.0245(5) Uani 1 1 d .
C4 C 0.2257(8) 0.9718(2) 0.5256(8) 0.0245(5) Uani 1 1 d .
H4 H 0.2564 0.9648 0.587 0.029 Uiso 1 1 calc R
C5 C 0.1239(8) 0.9795(2) 0.5097(8) 0.0245(5) Uani 1 1 d .
H5 H 0.0711 0.9794 0.5582 0.029 Uiso 1 1 calc R
C6 C 0.1111(8) 0.9879(2) 0.4065(8) 0.0245(5) Uani 1 1 d .
C7 C 0.0148(8) 0.9962(2) 0.3577(8) 0.0245(5) Uani 1 1 d .
C8 C 0.0051(8) 1.0059(2) 0.2574(8) 0.0245(5) Uani 1 1 d .
C9 C -0.0971(8) 1.0118(2) 0.2057(8) 0.0245(5) Uani 1 1 d .
H9 H -0.1647 1.011 0.233 0.029 Uiso 1 1 calc R
C10 C -0.0724(8) 1.0187(2) 0.1095(8) 0.0245(5) Uani 1 1 d .
H10 H -0.1213 1.023 0.0555 0.029 Uiso 1 1 calc R
C11 C 0.0398(8) 1.0183(2) 0.1038(8) 0.0245(5) Uani 1 1 d .
C12 C 0.0944(8) 1.0230(2) 0.0155(8) 0.0245(5) Uani 1 1 d .
C13 C 0.2028(8) 1.0196(2) 0.0021(8) 0.0245(5) Uani 1 1 d .
C14 C 0.2551(8) 1.0245(2) -0.0908(8) 0.0245(5) Uani 1 1 d .
H14 H 0.2242 1.0312 -0.1525 0.029 Uiso 1 1 calc R
C15 C 0.3573(8) 1.0174(2) -0.0721(8) 0.0245(5) Uani 1 1 d .
H15 H 0.4121 1.0188 -0.1183 0.029 Uiso 1 1 calc R
C16 C 0.3674(8) 1.0076(2) 0.0301(8) 0.0245(5) Uani 1 1 d .
C17 C 0.4611(8) 0.9989(2) 0.0785(8) 0.0245(5) Uani 1 1 d .
C18 C 0.4716(8) 0.9886(2) 0.1764(8) 0.0245(5) Uani 1 1 d .
C19 C 0.5745(9) 0.9815(2) 0.2289(8) 0.0245(5) Uani 1 1 d .
H19 H 0.6422 0.9819 0.2015 0.029 Uiso 1 1 calc R
C20 C 0.5496(8) 0.9742(2) 0.3260(8) 0.0245(5) Uani 1 1 d .
H20 H 0.5982 0.9686 0.3788 0.029 Uiso 1 1 calc R
C21 C 0.4513(8) 0.9627(3) 0.5131(8) 0.0314(10) Uani 1 1 d D
C22 C 0.4984(8) 0.9378(2) 0.5133(9) 0.0314(10) Uani 1 1 d D
H22 H 0.4893 0.9266 0.4548 0.038 Uiso 1 1 calc R
C23 C 0.5589(9) 0.9280(3) 0.5952(8) 0.0314(10) Uani 1 1 d D
H23 H 0.591 0.9106 0.5916 0.038 Uiso 1 1 calc R
C24 C 0.5726(9) 0.9432(2) 0.6813(8) 0.0314(10) Uani 1 1 d D
H24 H 0.6127 0.9362 0.7378 0.038 Uiso 1 1 calc R
C25 C 0.5283(9) 0.9687(2) 0.6864(8) 0.0314(10) Uani 1 1 d D
H25 H 0.5374 0.9794 0.746 0.038 Uiso 1 1 calc R
C26 C 0.4691(9) 0.9786(3) 0.6013(9) 0.0314(10) Uani 1 1 d D
N27 N 0.4192(8) 1.0044(2) 0.6058(7) 0.034(2) Uani 1 1 d .
H27 H 0.367 1.0072 0.5609 0.04 Uiso 1 1 calc R
C28 C 0.4416(9) 1.0254(3) 0.6706(8) 0.038(3) Uani 1 1 d .
O29 O 0.5222(12) 1.0269(3) 0.7213(10) 0.081(2) Uani 1 1 d .
C30 C 0.3628(10) 1.0469(2) 0.6735(9) 0.036(3) Uani 1 1 d .
C31 C 0.3817(13) 1.0669(3) 0.7467(11) 0.051(4) Uani 1 1 d .
H31 H 0.4441 1.0663 0.7889 0.062 Uiso 1 1 calc R
C32 C 0.3069(16) 1.0887(3) 0.7590(14) 0.065(5) Uani 1 1 d .
H32 H 0.3199 1.1023 0.809 0.078 Uiso 1 1 calc R
C33 C 0.2189(18) 1.0895(3) 0.6989(12) 0.070(5) Uani 1 1 d .
H33 H 0.171 1.1041 0.7065 0.084 Uiso 1 1 calc R
C34 C 0.1953(11) 1.0696(3) 0.6255(10) 0.039(3) Uani 1 1 d .
C35 C 0.2690(9) 1.0482(2) 0.6136(9) 0.031(2) Uani 1 1 d .
H35 H 0.2544 1.0345 0.5642 0.037 Uiso 1 1 calc R
C36 C 0.0949(13) 1.0713(3) 0.5562(9) 0.048(4) Uani 1 1 d .
H36A H 0.0373 1.0793 0.5939 0.058 Uiso 1 1 calc R
H36B H 0.0732 1.0528 0.5345 0.058 Uiso 1 1 calc R
C41 C 0.0301(8) 1.0329(3) -0.0792(8) 0.0319(10) Uani 1 1 d D
C42 C 0.0174(8) 1.0162(3) -0.1631(8) 0.0319(10) Uani 1 1 d D
H42 H 0.0466 0.9984 -0.1615 0.038 Uiso 1 1 calc R
C43 C -0.0386(8) 1.0254(3) -0.2508(9) 0.0319(10) Uani 1 1 d D
H43 H -0.0444 1.0145 -0.31 0.038 Uiso 1 1 calc R
C44 C -0.0843(9) 1.0505(3) -0.2489(9) 0.0319(10) Uani 1 1 d D
H44 H -0.1257 1.0562 -0.3066 0.038 Uiso 1 1 calc R
C45 C -0.0733(9) 1.0680(3) -0.1672(8) 0.0319(10) Uani 1 1 d D
H45 H -0.1043 1.0855 -0.1697 0.038 Uiso 1 1 calc R
C46 C -0.0146(9) 1.0590(3) -0.0792(9) 0.0319(10) Uani 1 1 d D
N47 N 0.0023(8) 1.07596(18) 0.0041(8) 0.033(2) Uani 1 1 d .
H47 H 0.037 1.0683 0.0556 0.039 Uiso 1 1 calc R
C48 C -0.0252(10) 1.1024(3) 0.0206(10) 0.0411(12) Uani 1 1 d .
O49 O -0.0708(11) 1.1162(3) -0.0485(10) 0.081(2) Uani 1 1 d .
C50 C -0.0015(9) 1.1148(3) 0.1225(10) 0.0411(12) Uani 1 1 d D
C51 C 0.0075(9) 1.1428(3) 0.1314(11) 0.0411(12) Uani 1 1 d D
H51 H 0.0054 1.1544 0.0739 0.049 Uiso 1 1 calc R
C52 C 0.0197(9) 1.1528(3) 0.2285(10) 0.0411(12) Uani 1 1 d D
H52 H 0.0232 1.172 0.2354 0.049 Uiso 1 1 calc R
C53 C 0.0276(10) 1.1376(3) 0.3181(11) 0.0411(12) Uani 1 1 d D
H53 H 0.0421 1.1459 0.3823 0.049 Uiso 1 1 calc R
C54 C 0.0127(10) 1.1096(3) 0.3070(11) 0.0411(12) Uani 1 1 d D
C55 C -0.0039(10) 1.0977(3) 0.2104(10) 0.0411(12) Uani 1 1 d D
H55 H -0.0164 1.0787 0.2036 0.049 Uiso 1 1 calc R
C56 C 0.0122(11) 1.0931(3) 0.4011(10) 0.045(3) Uani 1 1 d .
H56A H -0.0162 1.0749 0.3826 0.053 Uiso 1 1 calc R
H56B H -0.038 1.1016 0.4465 0.053 Uiso 1 1 calc R
C61 C 0.1152(10) 1.0888(2) 0.4620(10) 0.036(3) Uani 1 1 d .
H61 H 0.1451 1.1068 0.4838 0.043 Uiso 1 1 calc R
C62 C 0.1936(10) 1.0737(2) 0.3981(9) 0.033(3) Uani 1 1 d .
O63 O 0.2844(8) 1.08368(17) 0.3883(8) 0.050(3) Uani 1 1 d .
O64 O 0.1678(8) 1.04986(16) 0.3687(7) 0.041(2) Uani 1 1 d .
S6 S 0.2910(4) 1.09423(9) 0.1450(3) 0.0633(12) Uani 1 1 d .
O65 O 0.2181(7) 1.06917(17) 0.1454(8) 0.045(2) Uani 1 1 d .
C66 C 0.264(3) 1.0951(16) 0.054(3) 0.32(3) Uani 1 1 d .
H66A H 0.1938 1.1029 0.046 0.487 Uiso 1 1 calc R
H66B H 0.2639 1.0766 0.0264 0.487 Uiso 1 1 calc R
H66C H 0.3142 1.1063 0.0186 0.487 Uiso 1 1 calc R
C67 C 0.409(3) 1.0855(15) 0.108(3) 0.32(3) Uani 1 1 d .
H67A H 0.4482 1.0765 0.1645 0.487 Uiso 1 1 calc R
H67B H 0.4471 1.1018 0.0885 0.487 Uiso 1 1 calc R
H67C H 0.4016 1.0731 0.0506 0.487 Uiso 1 1 calc R
C71 C -0.0806(9) 0.9955(2) 0.4207(9) 0.0302(10) Uani 1 1 d .
C72 C -0.1332(9) 1.0208(2) 0.4463(8) 0.0302(10) Uani 1 1 d .
H72 H -0.1077 1.0375 0.4212 0.036 Uiso 1 1 calc R
C73 C -0.2160(9) 1.0209(2) 0.5040(8) 0.0302(10) Uani 1 1 d .
H73 H -0.2491 1.0376 0.5199 0.036 Uiso 1 1 calc R
C74 C -0.2541(9) 0.9962(2) 0.5414(9) 0.0302(10) Uani 1 1 d .
H74 H -0.3146 0.9963 0.5809 0.036 Uiso 1 1 calc R
C75 C -0.2056(9) 0.9725(2) 0.5219(8) 0.0302(10) Uani 1 1 d .
H75 H -0.2302 0.9563 0.5518 0.036 Uiso 1 1 calc R
C76 C -0.1198(9) 0.9711(2) 0.4585(9) 0.0302(10) Uani 1 1 d .
N77 N -0.0708(9) 0.9458(2) 0.4330(8) 0.035(2) Uani 1 1 d .
H77 H -0.0387 0.9453 0.3755 0.043 Uiso 1 1 calc R
C78 C -0.0694(11) 0.9229(3) 0.4891(11) 0.0446(12) Uani 1 1 d .
O79 O -0.1116(12) 0.9214(3) 0.5685(10) 0.081(2) Uani 1 1 d .
C80 C -0.0061(12) 0.8996(3) 0.4563(10) 0.0446(12) Uani 1 1 d D
C81 C -0.0518(12) 0.8745(3) 0.4484(8) 0.0446(12) Uani 1 1 d D
H81 H -0.1245 0.8726 0.4603 0.054 Uiso 1 1 calc R
C82 C 0.0037(11) 0.8525(3) 0.4245(9) 0.0446(12) Uani 1 1 d D
H82 H -0.0288 0.8352 0.4223 0.054 Uiso 1 1 calc R
C83 C 0.1130(11) 0.8552(3) 0.4019(10) 0.0446(12) Uani 1 1 d D
H83 H 0.1514 0.8399 0.3804 0.054 Uiso 1 1 calc R
C84 C 0.1588(11) 0.8789(3) 0.4112(11) 0.0446(12) Uani 1 1 d D
C85 C 0.1072(11) 0.9019(3) 0.4310(10) 0.0446(12) Uani 1 1 d D
H85 H 0.1412 0.919 0.4292 0.054 Uiso 1 1 calc R
C86 C 0.2799(11) 0.8808(3) 0.3995(10) 0.0446(12) Uani 1 1 d D
H86A H 0.315 0.8651 0.434 0.054 Uiso 1 1 calc R
H86B H 0.3072 0.8977 0.4318 0.054 Uiso 1 1 calc R
C91 C 0.5570(9) 0.9996(3) 0.0172(8) 0.0329(11) Uani 1 1 d D
C92 C 0.5984(8) 1.0247(3) -0.0097(7) 0.0329(11) Uani 1 1 d D
H92 H 0.5673 1.0409 0.0141 0.039 Uiso 1 1 calc R
C93 C 0.6836(8) 1.0264(3) -0.0702(8) 0.0329(11) Uani 1 1 d D
H93 H 0.7088 1.044 -0.0872 0.039 Uiso 1 1 calc R
C94 C 0.7318(9) 1.0049(3) -0.1055(8) 0.0329(11) Uani 1 1 d D
H94 H 0.7907 1.0069 -0.1465 0.039 Uiso 1 1 calc R
C95 C 0.6926(9) 0.9783(3) -0.0800(8) 0.0329(11) Uani 1 1 d D
H95 H 0.7252 0.9623 -0.1043 0.039 Uiso 1 1 calc R
C96 C 0.6040(9) 0.9764(3) -0.0177(8) 0.0329(11) Uani 1 1 d D
N97 N 0.5629(7) 0.9505(2) 0.0020(7) 0.029(2) Uani 1 1 d .
H97 H 0.5012 0.9507 0.0295 0.034 Uiso 1 1 calc R
C98 C 0.6019(9) 0.9251(3) -0.0143(10) 0.036(3) Uani 1 1 d .
O99 O 0.6769(12) 0.9216(3) -0.0716(10) 0.081(2) Uani 1 1 d .
C100 C 0.5450(10) 0.9016(2) 0.0304(9) 0.034(3) Uani 1 1 d .
C101 C 0.5356(10) 0.8783(3) -0.0251(10) 0.042(3) Uani 1 1 d .
H101 H 0.5624 0.8777 -0.091 0.05 Uiso 1 1 calc R
C102 C 0.4878(13) 0.8555(3) 0.0125(10) 0.050(4) Uani 1 1 d .
H102 H 0.4819 0.8395 -0.0273 0.06 Uiso 1 1 calc R
C103 C 0.4489(19) 0.8561(3) 0.1076(14) 0.080(6) Uani 1 1 d .
H103 H 0.4136 0.8407 0.1332 0.096 Uiso 1 1 calc R
C104 C 0.4620(11) 0.8799(2) 0.1673(9) 0.035(3) Uani 1 1 d .
C105 C 0.5050(9) 0.9029(3) 0.1268(9) 0.033(3) Uani 1 1 d .
H105 H 0.5074 0.9195 0.164 0.039 Uiso 1 1 calc R
C106 C 0.4254(10) 0.8793(3) 0.2783(9) 0.038(3) Uani 1 1 d .
H10A H 0.4514 0.8624 0.3115 0.045 Uiso 1 1 calc R
H10B H 0.4575 0.8948 0.316 0.045 Uiso 1 1 calc R
C111 C 0.3053(10) 0.8807(3) 0.2849(8) 0.034(3) Uani 1 1 d .
H111 H 0.2739 0.864 0.2525 0.041 Uiso 1 1 calc R
C112 C 0.2586(9) 0.9048(3) 0.2338(8) 0.030(3) Uani 1 1 d .
O113 O 0.1932(7) 0.90395(18) 0.1594(6) 0.038(2) Uani 1 1 d .
O114 O 0.2919(8) 0.92836(17) 0.2725(7) 0.042(2) Uani 1 1 d .
O121 O 0.0215(7) 0.94276(17) 0.2378(6) 0.037(2) Uani 1 1 d .
S12 S -0.0280(4) 0.92798(9) 0.1451(3) 0.0597(10) Uani 1 1 d .
O131 O 0.3300(7) 0.94565(17) 0.0264(6) 0.037(2) Uani 1 1 d .
C122 C -0.057(2) 0.8982(4) 0.1748(18) 0.101(8) Uani 1 1 d .
H12A H 0.007 0.8878 0.1893 0.151 Uiso 1 1 calc R
H12B H -0.0983 0.8898 0.1187 0.151 Uiso 1 1 calc R
H12C H -0.0994 0.8986 0.2351 0.151 Uiso 1 1 calc R
C123 C -0.141(3) 0.9406(5) 0.132(3) 0.21(2) Uani 1 1 d .
H12D H -0.1351 0.9597 0.1128 0.312 Uiso 1 1 calc R
H12E H -0.1762 0.9391 0.1959 0.312 Uiso 1 1 calc R
H12F H -0.1811 0.9307 0.0788 0.312 Uiso 1 1 calc R
S13 S 0.2476(3) 0.93761(10) -0.0558(3) 0.0594(11) Uani 1 1 d .
C132 C 0.262(3) 0.9029(4) -0.0695(18) 0.125(11) Uani 1 1 d .
H13A H 0.2304 0.8936 -0.0128 0.188 Uiso 1 1 calc R
H13B H 0.337 0.8984 -0.07 0.188 Uiso 1 1 calc R
H13C H 0.2269 0.8971 -0.1333 0.188 Uiso 1 1 calc R
C133 C 0.305(3) 0.9463(5) -0.1631(13) 0.153(16) Uani 1 1 d .
H13D H 0.3065 0.9662 -0.1694 0.23 Uiso 1 1 calc R
H13E H 0.2658 0.9385 -0.2214 0.23 Uiso 1 1 calc R
H13F H 0.3777 0.9394 -0.161 0.23 Uiso 1 1 calc R
Cd2 Cd 0.50676(5) 1.202924(13) 0.28266(5) 0.01442(13) Uani 1 1 d .
Pb2 Pb 0.57132(3) 1.259074(8) 0.40866(3) 0.02894(10) Uani 1 1 d .
N201 N 0.5670(7) 1.24755(18) 0.2093(6) 0.0237(19) Uani 1 1 d .
N202 N 0.3886(7) 1.2423(2) 0.3314(6) 0.029(2) Uani 1 1 d .
N203 N 0.5036(7) 1.20591(19) 0.4631(7) 0.030(2) Uani 1 1 d .
N204 N 0.6830(7) 1.21098(17) 0.3425(7) 0.0243(19) Uani 1 1 d .
C201 C 0.4975(8) 1.2630(2) 0.1488(7) 0.023(2) Uani 1 1 d .
C202 C 0.3918(7) 1.2687(2) 0.1692(8) 0.020(2) Uani 1 1 d .
C203 C 0.3396(8) 1.2592(3) 0.2551(8) 0.030(2) Uani 1 1 d .
C204 C 0.2316(8) 1.2617(3) 0.2704(8) 0.028(2) Uani 1 1 d .
H204 H 0.1822 1.2717 0.2291 0.034 Uiso 1 1 calc R
C205 C 0.2102(9) 1.2472(2) 0.3564(9) 0.028(2) Uani 1 1 d .
H205 H 0.1437 1.245 0.385 0.033 Uiso 1 1 calc R
C206 C 0.3088(8) 1.2360(2) 0.3937(8) 0.028(2) Uani 1 1 d .
C207 C 0.3172(8) 1.2186(2) 0.4798(7) 0.022(2) Uani 1 1 d .
C208 C 0.4089(8) 1.2052(2) 0.5125(8) 0.027(2) Uani 1 1 d .
C209 C 0.4209(9) 1.1895(2) 0.6039(8) 0.028(2) Uani 1 1 d .
H209 H 0.3666 1.1855 0.6485 0.033 Uiso 1 1 calc R
C210 C 0.5239(9) 1.1812(2) 0.6166(9) 0.030(3) Uani 1 1 d .
H210 H 0.5554 1.1717 0.6727 0.036 Uiso 1 1 calc R
C211 C 0.5768(9) 1.1907(2) 0.5207(9) 0.027(2) Uani 1 1 d .
C212 C 0.6806(8) 1.1875(2) 0.5056(8) 0.023(2) Uani 1 1 d .
C213 C 0.7320(8) 1.1974(2) 0.4247(7) 0.024(2) Uani 1 1 d .
C214 C 0.8458(9) 1.1970(2) 0.4144(9) 0.029(2) Uani 1 1 d .
H214 H 0.8966 1.1892 0.4606 0.034 Uiso 1 1 calc R
C215 C 0.8649(9) 1.2097(2) 0.3279(8) 0.024(2) Uani 1 1 d .
H215 H 0.9328 1.212 0.3021 0.029 Uiso 1 1 calc R
C216 C 0.7691(8) 1.2194(2) 0.2791(7) 0.020(2) Uani 1 1 d .
C217 C 0.7526(8) 1.2345(2) 0.1942(7) 0.021(2) Uani 1 1 d .
C218 C 0.6604(9) 1.2476(2) 0.1595(8) 0.024(2) Uani 1 1 d .
C219 C 0.6480(9) 1.2629(2) 0.0655(9) 0.033(3) Uani 1 1 d .
H219 H 0.6994 1.2656 0.0165 0.039 Uiso 1 1 calc R
C220 C 0.5460(9) 1.2728(2) 0.0621(9) 0.031(3) Uani 1 1 d .
H220 H 0.5145 1.2841 0.0109 0.037 Uiso 1 1 calc R
C221 C 0.3281(9) 1.2852(2) 0.0977(8) 0.029(2) Uani 1 1 d .
C222 C 0.3041(10) 1.3128(2) 0.1222(9) 0.034(3) Uani 1 1 d .
H222 H 0.3253 1.32 0.1866 0.041 Uiso 1 1 calc R
C223 C 0.2512(13) 1.3285(3) 0.0536(10) 0.052(4) Uani 1 1 d .
H223 H 0.239 1.347 0.0703 0.063 Uiso 1 1 calc R
C224 C 0.2141(12) 1.3191(3) -0.0391(10) 0.048(3) Uani 1 1 d .
H224 H 0.1752 1.3305 -0.0852 0.057 Uiso 1 1 calc R
C225 C 0.2362(11) 1.2917(3) -0.0633(10) 0.043(3) Uani 1 1 d .
H225 H 0.2113 1.2847 -0.1271 0.052 Uiso 1 1 calc R
C226 C 0.2916(9) 1.2751(2) 0.0011(7) 0.021(2) Uani 1 1 d .
N227 N 0.3176(7) 1.24705(19) -0.0194(6) 0.025(2) Uani 1 1 d .
H227 H 0.3559 1.2382 0.0269 0.03 Uiso 1 1 calc R
C228 C 0.2876(9) 1.2337(3) -0.1034(9) 0.034(3) Uani 1 1 d .
O229 O 0.2240(10) 1.2420(2) -0.1686(7) 0.062(3) Uani 1 1 d .
C230 C 0.3243(10) 1.2074(2) -0.1120(8) 0.0319(10) Uani 1 1 d D
C231 C 0.2742(10) 1.1857(2) -0.1593(8) 0.0319(10) Uani 1 1 d D
H231 H 0.2026 1.1882 -0.1808 0.038 Uiso 1 1 calc R
C232 C 0.3189(10) 1.1603(2) -0.1784(8) 0.0319(10) Uani 1 1 d D
H232 H 0.2776 1.1465 -0.2106 0.038 Uiso 1 1 calc R
C233 C 0.4238(10) 1.1554(2) -0.1504(8) 0.0319(10) Uani 1 1 d D
H233 H 0.4536 1.1382 -0.1647 0.038 Uiso 1 1 calc R
C234 C 0.4849(10) 1.1748(2) -0.1026(8) 0.0319(10) Uani 1 1 d D
C235 C 0.4401(9) 1.2005(3) -0.0805(8) 0.0319(10) Uani 1 1 d D
H235 H 0.4821 1.2138 -0.0456 0.038 Uiso 1 1 calc R
C236 C 0.5986(10) 1.1679(2) -0.0667(10) 0.035(3) Uani 1 1 d .
H23A H 0.6354 1.1598 -0.1237 0.042 Uiso 1 1 calc R
H23B H 0.6356 1.185 -0.0471 0.042 Uiso 1 1 calc R
C241 C 0.7453(9) 1.1706(2) 0.5838(9) 0.0315(10) Uani 1 1 d D
C242 C 0.7664(8) 1.1805(2) 0.6795(9) 0.0315(10) Uani 1 1 d D
H242 H 0.7401 1.1978 0.6973 0.038 Uiso 1 1 calc R
C243 C 0.8272(8) 1.1652(2) 0.7531(9) 0.0315(10) Uani 1 1 d D
H243 H 0.8391 1.1719 0.82 0.038 Uiso 1 1 calc R
C244 C 0.8672(9) 1.1411(2) 0.7258(9) 0.0315(10) Uani 1 1 d D
H244 H 0.9104 1.1309 0.7725 0.038 Uiso 1 1 calc R
C245 C 0.8442(9) 1.1310(2) 0.6259(9) 0.0315(10) Uani 1 1 d D
H245 H 0.8727 1.114 0.607 0.038 Uiso 1 1 calc R
C246 C 0.7826(9) 1.1450(2) 0.5570(9) 0.0315(10) Uani 1 1 d D
N247 N 0.7649(9) 1.1351(2) 0.4563(8) 0.038(2) Uani 1 1 d .
H247 H 0.7603 1.1477 0.4089 0.045 Uiso 1 1 calc R
C248 C 0.7543(10) 1.1095(2) 0.4234(10) 0.034(3) Uani 1 1 d .
O249 O 0.7609(10) 1.08958(19) 0.4834(7) 0.055(3) Uani 1 1 d .
C250 C 0.7390(9) 1.1051(2) 0.3118(9) 0.029(2) Uani 1 1 d .
C251 C 0.7281(11) 1.0778(2) 0.2810(10) 0.039(3) Uani 1 1 d .
H251 H 0.7266 1.0635 0.3292 0.047 Uiso 1 1 calc R
C252 C 0.7196(11) 1.0725(3) 0.1759(11) 0.046(3) Uani 1 1 d .
H252 H 0.7161 1.0541 0.1545 0.055 Uiso 1 1 calc R
C253 C 0.7160(12) 1.0930(3) 0.1002(11) 0.045(3) Uani 1 1 d .
H253 H 0.709 1.0889 0.03 0.054 Uiso 1 1 calc R
C254 C 0.7237(9) 1.1202(2) 0.1364(9) 0.029(2) Uani 1 1 d .
C255 C 0.7354(9) 1.1256(2) 0.2410(10) 0.034(3) Uani 1 1 d .
H255 H 0.7409 1.1439 0.2632 0.041 Uiso 1 1 calc R
C256 C 0.7184(10) 1.1427(3) 0.0575(11) 0.039(3) Uani 1 1 d .
H25A H 0.7589 1.1372 -0.0014 0.047 Uiso 1 1 calc R
H25B H 0.7506 1.1594 0.0866 0.047 Uiso 1 1 calc R
C261 C 0.6047(9) 1.1484(2) 0.0225(8) 0.029(2) Uani 1 1 d .
H261 H 0.5703 1.1309 0.0014 0.035 Uiso 1 1 calc R
C262 C 0.5434(10) 1.1610(2) 0.1040(8) 0.030(2) Uani 1 1 d .
O263 O 0.4487(7) 1.15190(19) 0.1185(7) 0.042(2) Uani 1 1 d .
O264 O 0.5817(8) 1.18076(18) 0.1504(7) 0.042(2) Uani 1 1 d .
O265 O 0.3543(7) 1.20104(19) 0.1440(8) 0.047(2) Uani 1 1 d .
H265 H 0.383 1.2079 0.1965 0.07 Uiso 1 1 calc R
C266 C 0.2495(13) 1.1938(4) 0.1629(16) 0.082(7) Uani 1 1 d .
H26A H 0.2065 1.1945 0.0995 0.123 Uiso 1 1 calc R
H26B H 0.2212 1.2065 0.2119 0.123 Uiso 1 1 calc R
H26C H 0.248 1.1753 0.1904 0.123 Uiso 1 1 calc R
C271 C 0.2210(9) 1.2153(3) 0.5400(8) 0.0325(11) Uani 1 1 d D
C272 C 0.1771(8) 1.1892(3) 0.5398(8) 0.0325(11) Uani 1 1 d D
H272 H 0.2083 1.175 0.503 0.039 Uiso 1 1 calc R
C273 C 0.0847(9) 1.1840(3) 0.5954(8) 0.0325(11) Uani 1 1 d D
H273 H 0.0544 1.1663 0.5956 0.039 Uiso 1 1 calc R
C274 C 0.0426(9) 1.2041(3) 0.6461(8) 0.0325(11) Uani 1 1 d D
H274 H -0.0175 1.2006 0.6841 0.039 Uiso 1 1 calc R
C275 C 0.0847(9) 1.2300(3) 0.6450(9) 0.0325(11) Uani 1 1 d D
H275 H 0.0519 1.2441 0.681 0.039 Uiso 1 1 calc R
C276 C 0.1754(9) 1.2359(3) 0.5913(9) 0.0325(11) Uani 1 1 d D
N277 N 0.2230(7) 1.2618(2) 0.5926(6) 0.029(2) Uani 1 1 d .
H277 H 0.2881 1.2626 0.5729 0.035 Uiso 1 1 calc R
C278 C 0.1795(9) 1.2856(3) 0.6207(9) 0.032(3) Uani 1 1 d .
O279 O 0.0946(7) 1.2879(2) 0.6587(8) 0.053(3) Uani 1 1 d .
C280 C 0.2468(9) 1.3106(3) 0.6028(9) 0.035(3) Uani 1 1 d .
C281 C 0.2473(11) 1.3291(3) 0.6788(10) 0.044(3) Uani 1 1 d .
H281 H 0.2111 1.3256 0.7388 0.053 Uiso 1 1 calc R
C282 C 0.3049(10) 1.3544(3) 0.6663(11) 0.043(3) Uani 1 1 d .
H282 H 0.312 1.3673 0.72 0.052 Uiso 1 1 calc R
C283 C 0.3499(10) 1.3594(2) 0.5719(9) 0.034(3) Uani 1 1 d .
H283 H 0.3867 1.3759 0.5621 0.041 Uiso 1 1 calc R
C284 C 0.3411(9) 1.3402(2) 0.4917(8) 0.026(2) Uani 1 1 d .
C285 C 0.2928(10) 1.3160(3) 0.5095(9) 0.034(3) Uani 1 1 d .
H285 H 0.29 1.3024 0.4581 0.041 Uiso 1 1 calc R
C286 C 0.3823(9) 1.3472(2) 0.3910(8) 0.028(2) Uani 1 1 d .
H28A H 0.3594 1.3658 0.372 0.033 Uiso 1 1 calc R
H28B H 0.3522 1.3345 0.3393 0.033 Uiso 1 1 calc R
C291 C 0.8474(8) 1.2388(2) 0.1335(8) 0.024(2) Uani 1 1 d .
C292 C 0.8914(10) 1.2165(3) 0.0855(9) 0.036(3) Uani 1 1 d .
H292 H 0.8583 1.1993 0.0906 0.043 Uiso 1 1 calc R
C293 C 0.9832(10) 1.2185(3) 0.0296(10) 0.040(3) Uani 1 1 d .
H293 H 1.012 1.2032 -0.0027 0.048 Uiso 1 1 calc R
C294 C 1.0307(10) 1.2448(3) 0.0240(12) 0.048(4) Uani 1 1 d .
H294 H 1.0916 1.2474 -0.0137 0.057 Uiso 1 1 calc R
C295 C 0.9892(10) 1.2652(3) 0.0715(9) 0.040(3) Uani 1 1 d .
H295 H 1.0227 1.2824 0.0675 0.048 Uiso 1 1 calc R
C296 C 0.9009(8) 1.2636(2) 0.1265(7) 0.028(2) Uani 1 1 d .
N297 N 0.8589(8) 1.2863(2) 0.1740(7) 0.032(2) Uani 1 1 d .
H297 H 0.8033 1.2829 0.2092 0.039 Uiso 1 1 calc R
C298 C 0.8910(14) 1.3132(3) 0.1743(15) 0.069(6) Uani 1 1 d .
O299 O 0.9653(16) 1.3199(3) 0.1224(15) 0.135(8) Uani 1 1 d .
C300 C 0.8276(12) 1.3332(3) 0.2289(9) 0.0443(14) Uani 1 1 d D
C301 C 0.8812(12) 1.3552(3) 0.2741(8) 0.0443(14) Uani 1 1 d D
H301 H 0.9555 1.3559 0.2702 0.053 Uiso 1 1 calc R
C302 C 0.8323(12) 1.3757(3) 0.3236(9) 0.0443(14) Uani 1 1 d D
H302 H 0.8718 1.3902 0.3537 0.053 Uiso 1 1 calc R
C303 C 0.7215(12) 1.3748(3) 0.3287(9) 0.0443(14) Uani 1 1 d D
H303 H 0.6871 1.3885 0.3654 0.053 Uiso 1 1 calc R
C304 C 0.6606(12) 1.3541(3) 0.2809(10) 0.0443(14) Uani 1 1 d D
C305 C 0.7161(12) 1.3335(3) 0.2314(10) 0.0443(14) Uani 1 1 d D
H305 H 0.6774 1.3192 0.1985 0.053 Uiso 1 1 calc R
C306 C 0.5455(11) 1.3549(2) 0.2865(8) 0.035(3) Uani 1 1 d .
H30A H 0.5136 1.343 0.2331 0.041 Uiso 1 1 calc R
H30B H 0.5208 1.3737 0.2726 0.041 Uiso 1 1 calc R
C311 C 0.5062(9) 1.3457(2) 0.3915(8) 0.028(2) Uani 1 1 d .
H311 H 0.5365 1.3581 0.4453 0.033 Uiso 1 1 calc R
C312 C 0.5429(10) 1.3173(2) 0.4132(8) 0.029(3) Uani 1 1 d .
O313 O 0.6011(7) 1.31168(16) 0.4908(7) 0.042(2) Uani 1 1 d .
O314 O 0.5070(7) 1.29929(17) 0.3515(7) 0.039(2) Uani 1 1 d .
O321 O 0.4578(7) 1.26645(15) 0.5645(6) 0.0331(19) Uani 1 1 d .
S32 S 0.5364(3) 1.26964(7) 0.6514(2) 0.0354(7) Uani 1 1 d .
C323 C 0.4888(16) 1.2475(5) 0.7475(11) 0.085(7) Uani 1 1 d .
H32A H 0.496 1.2285 0.7261 0.128 Uiso 1 1 calc R
H32B H 0.4146 1.2515 0.7576 0.128 Uiso 1 1 calc R
H32C H 0.5298 1.2504 0.8111 0.128 Uiso 1 1 calc R
C324 C 0.5157(13) 1.3014(3) 0.7077(11) 0.054(4) Uani 1 1 d .
H32D H 0.539 1.3159 0.6629 0.081 Uiso 1 1 calc R
H32E H 0.5558 1.3024 0.7727 0.081 Uiso 1 1 calc R
H32F H 0.4406 1.3037 0.719 0.081 Uiso 1 1 calc R
O331 O 0.7635(7) 1.27791(18) 0.3705(6) 0.041(2) Uani 1 1 d .
S33 S 0.8335(3) 1.29350(7) 0.4443(3) 0.0414(8) Uani 1 1 d .
C333 C 0.8222(15) 1.2770(4) 0.5570(11) 0.068(5) Uani 1 1 d .
H33A H 0.7532 1.2809 0.5836 0.102 Uiso 1 1 calc R
H33B H 0.8776 1.2833 0.6054 0.102 Uiso 1 1 calc R
H33C H 0.8294 1.2574 0.5465 0.102 Uiso 1 1 calc R
C334 C 0.9662(11) 1.2815(4) 0.4206(14) 0.066(5) Uani 1 1 d .
H33D H 0.9885 1.289 0.3564 0.099 Uiso 1 1 calc R
H33E H 0.9662 1.2616 0.4169 0.099 Uiso 1 1 calc R
H33F H 1.0149 1.2874 0.4759 0.099 Uiso 1 1 calc R

loop_
_atom_site_aniso_label
_atom_site_aniso_U_11
_atom_site_aniso_U_22
_atom_site_aniso_U_33
_atom_site_aniso_U_23
_atom_site_aniso_U_13
_atom_site_aniso_U_12
Cd1 0.0066(3) 0.0263(3) 0.0135(3) 0.0052(3) 0.0056(2) -0.0003(3)
Pb1 0.0280(2) 0.0348(2) 0.02277(19) 0.00447(18) -0.00149(16) 0.00798(19)
N1 0.023(5) 0.032(5) 0.018(4) 0.004(4) -0.004(4) -0.004(4)
N2 0.014(4) 0.028(5) 0.024(4) 0.002(4) -0.002(3) 0.007(4)
N3 0.022(4) 0.020(4) 0.008(3) -0.004(3) 0.006(3) 0.000(3)
N4 0.018(5) 0.049(6) 0.018(4) 0.017(4) 0.003(4) -0.004(4)
C1 0.0183(11) 0.0363(13) 0.0188(11) 0.0041(9) -0.0011(9) -0.0001(9)
C2 0.0183(11) 0.0363(13) 0.0188(11) 0.0041(9) -0.0011(9) -0.0001(9)
C3 0.0183(11) 0.0363(13) 0.0188(11) 0.0041(9) -0.0011(9) -0.0001(9)
C4 0.0183(11) 0.0363(13) 0.0188(11) 0.0041(9) -0.0011(9) -0.0001(9)
C5 0.0183(11) 0.0363(13) 0.0188(11) 0.0041(9) -0.0011(9) -0.0001(9)
C6 0.0183(11) 0.0363(13) 0.0188(11) 0.0041(9) -0.0011(9) -0.0001(9)
C7 0.0183(11) 0.0363(13) 0.0188(11) 0.0041(9) -0.0011(9) -0.0001(9)
C8 0.0183(11) 0.0363(13) 0.0188(11) 0.0041(9) -0.0011(9) -0.0001(9)
C9 0.0183(11) 0.0363(13) 0.0188(11) 0.0041(9) -0.0011(9) -0.0001(9)
C10 0.0183(11) 0.0363(13) 0.0188(11) 0.0041(9) -0.0011(9) -0.0001(9)
C11 0.0183(11) 0.0363(13) 0.0188(11) 0.0041(9) -0.0011(9) -0.0001(9)
C12 0.0183(11) 0.0363(13) 0.0188(11) 0.0041(9) -0.0011(9) -0.0001(9)
C13 0.0183(11) 0.0363(13) 0.0188(11) 0.0041(9) -0.0011(9) -0.0001(9)
C14 0.0183(11) 0.0363(13) 0.0188(11) 0.0041(9) -0.0011(9) -0.0001(9)
C15 0.0183(11) 0.0363(13) 0.0188(11) 0.0041(9) -0.0011(9) -0.0001(9)
C16 0.0183(11) 0.0363(13) 0.0188(11) 0.0041(9) -0.0011(9) -0.0001(9)
C17 0.0183(11) 0.0363(13) 0.0188(11) 0.0041(9) -0.0011(9) -0.0001(9)
C18 0.0183(11) 0.0363(13) 0.0188(11) 0.0041(9) -0.0011(9) -0.0001(9)
C19 0.0183(11) 0.0363(13) 0.0188(11) 0.0041(9) -0.0011(9) -0.0001(9)
C20 0.0183(11) 0.0363(13) 0.0188(11) 0.0041(9) -0.0011(9) -0.0001(9)
C21 0.024(2) 0.044(3) 0.025(2) 0.007(2) -0.0045(19) 0.004(2)
C22 0.024(2) 0.044(3) 0.025(2) 0.007(2) -0.0045(19) 0.004(2)
C23 0.024(2) 0.044(3) 0.025(2) 0.007(2) -0.0045(19) 0.004(2)
C24 0.024(2) 0.044(3) 0.025(2) 0.007(2) -0.0045(19) 0.004(2)
C25 0.024(2) 0.044(3) 0.025(2) 0.007(2) -0.0045(19) 0.004(2)
C26 0.024(2) 0.044(3) 0.025(2) 0.007(2) -0.0045(19) 0.004(2)
N27 0.038(6) 0.039(5) 0.023(5) 0.001(4) -0.008(4) -0.004(5)
C28 0.015(5) 0.085(10) 0.015(5) -0.014(6) 0.001(4) 0.004(6)
O29 0.104(5) 0.072(4) 0.071(4) 0.005(3) 0.026(4) 0.037(4)
C30 0.044(8) 0.039(7) 0.023(6) 0.001(5) 0.001(5) -0.009(6)
C31 0.074(11) 0.030(7) 0.048(8) -0.021(6) -0.020(7) 0.000(7)
C32 0.090(14) 0.030(7) 0.075(12) -0.022(7) -0.005(10) -0.009(8)
C33 0.124(18) 0.043(9) 0.042(9) -0.003(7) -0.002(10) 0.009(10)
C34 0.044(8) 0.037(7) 0.038(7) 0.009(5) 0.007(6) 0.006(6)
C35 0.034(6) 0.031(6) 0.026(6) 0.009(5) -0.003(5) -0.003(5)
C36 0.063(10) 0.061(9) 0.020(6) -0.012(6) 0.002(6) 0.007(7)
C41 0.018(2) 0.049(3) 0.028(2) 0.009(2) -0.0040(19) 0.000(2)
C42 0.018(2) 0.049(3) 0.028(2) 0.009(2) -0.0040(19) 0.000(2)
C43 0.018(2) 0.049(3) 0.028(2) 0.009(2) -0.0040(19) 0.000(2)
C44 0.018(2) 0.049(3) 0.028(2) 0.009(2) -0.0040(19) 0.000(2)
C45 0.018(2) 0.049(3) 0.028(2) 0.009(2) -0.0040(19) 0.000(2)
C46 0.018(2) 0.049(3) 0.028(2) 0.009(2) -0.0040(19) 0.000(2)
N47 0.033(5) 0.020(4) 0.046(6) 0.013(4) -0.005(5) 0.012(4)
C48 0.033(3) 0.044(3) 0.047(3) 0.010(2) 0.011(2) 0.013(2)
O49 0.104(5) 0.072(4) 0.071(4) 0.005(3) 0.026(4) 0.037(4)
C50 0.033(3) 0.044(3) 0.047(3) 0.010(2) 0.011(2) 0.013(2)
C51 0.033(3) 0.044(3) 0.047(3) 0.010(2) 0.011(2) 0.013(2)
C52 0.033(3) 0.044(3) 0.047(3) 0.010(2) 0.011(2) 0.013(2)
C53 0.033(3) 0.044(3) 0.047(3) 0.010(2) 0.011(2) 0.013(2)
C54 0.033(3) 0.044(3) 0.047(3) 0.010(2) 0.011(2) 0.013(2)
C55 0.033(3) 0.044(3) 0.047(3) 0.010(2) 0.011(2) 0.013(2)
C56 0.040(8) 0.057(8) 0.037(7) 0.014(6) 0.010(6) -0.007(6)
C61 0.035(7) 0.028(6) 0.047(7) -0.005(5) 0.022(6) 0.002(5)
C62 0.040(7) 0.032(6) 0.028(6) -0.003(5) 0.008(5) 0.012(5)
O63 0.053(6) 0.023(4) 0.073(7) 0.017(4) 0.002(5) 0.002(4)
O64 0.058(6) 0.029(4) 0.035(5) -0.003(4) 0.015(4) -0.004(4)
S6 0.083(3) 0.054(2) 0.054(2) 0.0070(19) 0.013(2) -0.022(2)
O65 0.045(6) 0.030(4) 0.062(6) 0.004(4) 0.031(5) -0.006(4)
C66 0.11(2) 0.72(10) 0.13(2) -0.20(4) -0.040(17) -0.01(4)
C67 0.11(2) 0.72(10) 0.13(2) -0.20(4) -0.040(17) -0.01(4)
C71 0.024(2) 0.038(3) 0.029(2) 0.0053(19) 0.0067(19) -0.0105(19)
C72 0.024(2) 0.038(3) 0.029(2) 0.0053(19) 0.0067(19) -0.0105(19)
C73 0.024(2) 0.038(3) 0.029(2) 0.0053(19) 0.0067(19) -0.0105(19)
C74 0.024(2) 0.038(3) 0.029(2) 0.0053(19) 0.0067(19) -0.0105(19)
C75 0.024(2) 0.038(3) 0.029(2) 0.0053(19) 0.0067(19) -0.0105(19)
C76 0.024(2) 0.038(3) 0.029(2) 0.0053(19) 0.0067(19) -0.0105(19)
N77 0.038(6) 0.033(5) 0.035(6) 0.002(4) -0.002(5) -0.003(5)
C78 0.046(3) 0.041(2) 0.047(3) 0.015(2) 0.002(2) 0.005(2)
O79 0.104(5) 0.072(4) 0.071(4) 0.005(3) 0.026(4) 0.037(4)
C80 0.046(3) 0.041(2) 0.047(3) 0.015(2) 0.002(2) 0.005(2)
C81 0.046(3) 0.041(2) 0.047(3) 0.015(2) 0.002(2) 0.005(2)
C82 0.046(3) 0.041(2) 0.047(3) 0.015(2) 0.002(2) 0.005(2)
C83 0.046(3) 0.041(2) 0.047(3) 0.015(2) 0.002(2) 0.005(2)
C84 0.046(3) 0.041(2) 0.047(3) 0.015(2) 0.002(2) 0.005(2)
C85 0.046(3) 0.041(2) 0.047(3) 0.015(2) 0.002(2) 0.005(2)
C86 0.046(3) 0.041(2) 0.047(3) 0.015(2) 0.002(2) 0.005(2)
C91 0.021(2) 0.054(3) 0.023(2) 0.004(2) 0.0021(18) 0.001(2)
C92 0.021(2) 0.054(3) 0.023(2) 0.004(2) 0.0021(18) 0.001(2)
C93 0.021(2) 0.054(3) 0.023(2) 0.004(2) 0.0021(18) 0.001(2)
C94 0.021(2) 0.054(3) 0.023(2) 0.004(2) 0.0021(18) 0.001(2)
C95 0.021(2) 0.054(3) 0.023(2) 0.004(2) 0.0021(18) 0.001(2)
C96 0.021(2) 0.054(3) 0.023(2) 0.004(2) 0.0021(18) 0.001(2)
N97 0.008(4) 0.049(6) 0.028(5) -0.010(4) 0.001(4) 0.002(4)
C98 0.022(6) 0.045(7) 0.041(7) -0.016(6) 0.012(5) 0.008(5)
O99 0.104(5) 0.072(4) 0.071(4) 0.005(3) 0.026(4) 0.037(4)
C100 0.031(7) 0.038(6) 0.031(6) -0.003(5) -0.005(5) 0.012(5)
C101 0.036(7) 0.053(8) 0.037(7) -0.018(6) 0.007(6) 0.002(6)
C102 0.079(11) 0.039(7) 0.033(7) -0.006(6) 0.016(7) 0.011(7)
C103 0.134(19) 0.041(9) 0.065(11) 0.013(8) -0.008(12) 0.038(10)
C104 0.049(8) 0.028(6) 0.026(6) -0.003(5) -0.006(5) 0.016(5)
C105 0.030(6) 0.042(7) 0.025(6) 0.003(5) 0.002(5) 0.016(5)
C106 0.035(7) 0.045(7) 0.033(6) -0.003(5) -0.001(5) -0.003(6)
C111 0.046(7) 0.038(6) 0.019(5) -0.009(5) -0.004(5) -0.011(6)
C112 0.033(7) 0.047(7) 0.010(5) 0.008(5) -0.008(4) 0.013(5)
O113 0.034(5) 0.043(5) 0.037(5) 0.009(4) -0.002(4) 0.015(4)
O114 0.058(6) 0.026(4) 0.040(5) 0.000(4) -0.008(4) 0.001(4)
O121 0.040(5) 0.039(5) 0.034(5) -0.005(4) 0.006(4) -0.005(4)
S12 0.060(3) 0.064(2) 0.053(2) -0.0001(19) -0.018(2) -0.006(2)
O131 0.038(5) 0.036(5) 0.036(5) 0.000(4) -0.009(4) 0.011(4)
C122 0.15(2) 0.058(12) 0.095(16) -0.007(11) -0.025(15) -0.021(13)
C123 0.23(4) 0.077(18) 0.33(5) -0.09(2) 0.15(4) 0.02(2)
S13 0.057(2) 0.090(3) 0.0319(18) -0.0156(19) -0.0010(17) 0.001(2)
C132 0.24(4) 0.048(11) 0.086(16) -0.018(11) -0.007(19) -0.038(16)
C133 0.35(5) 0.081(14) 0.028(9) -0.018(10) 0.010(17) -0.09(2)
Cd2 0.0087(3) 0.0205(3) 0.0140(3) -0.0005(3) -0.0003(2) -0.0011(3)
Pb2 0.0290(2) 0.0292(2) 0.0283(2) -0.00381(18) -0.00136(16) -0.00448(19)
N201 0.016(4) 0.036(5) 0.019(4) 0.002(4) -0.002(3) -0.011(4)
N202 0.024(5) 0.050(6) 0.012(4) 0.007(4) 0.003(4) -0.009(4)
N203 0.012(4) 0.034(5) 0.043(5) 0.025(4) 0.007(4) 0.008(4)
N204 0.011(4) 0.025(4) 0.036(5) 0.009(4) -0.004(4) -0.005(3)
C201 0.027(5) 0.020(5) 0.023(5) 0.005(4) 0.001(4) 0.003(4)
C202 0.007(4) 0.025(5) 0.027(5) 0.006(4) -0.009(4) -0.006(4)
C203 0.023(5) 0.037(6) 0.029(5) 0.016(5) -0.015(4) -0.012(5)
C204 0.019(5) 0.040(6) 0.026(5) -0.002(5) -0.001(4) 0.007(5)
C205 0.017(5) 0.034(6) 0.033(6) -0.002(5) 0.009(5) 0.005(4)
C206 0.016(5) 0.039(6) 0.029(6) 0.014(5) -0.009(4) -0.010(4)
C207 0.023(5) 0.032(6) 0.012(4) 0.005(4) 0.006(4) 0.003(4)
C208 0.020(5) 0.029(5) 0.034(6) 0.009(5) 0.012(4) 0.003(4)
C209 0.023(6) 0.036(6) 0.024(5) 0.009(5) 0.001(4) 0.016(5)
C210 0.029(6) 0.022(5) 0.038(6) 0.014(5) 0.004(5) 0.001(4)
C211 0.030(6) 0.019(5) 0.031(6) 0.000(4) -0.005(5) 0.000(4)
C212 0.017(5) 0.031(6) 0.021(5) -0.003(4) 0.002(4) -0.007(4)
C213 0.018(5) 0.036(6) 0.018(5) 0.003(4) 0.006(4) -0.004(4)
C214 0.018(5) 0.022(5) 0.045(7) 0.007(5) -0.012(5) -0.001(4)
C215 0.023(5) 0.028(5) 0.022(5) 0.004(4) 0.007(4) 0.007(4)
C216 0.013(5) 0.031(5) 0.015(5) -0.004(4) -0.002(4) -0.002(4)
C217 0.013(5) 0.031(5) 0.018(5) 0.006(4) 0.003(4) -0.006(4)
C218 0.025(6) 0.026(5) 0.022(5) 0.005(4) 0.007(4) 0.002(4)
C219 0.029(6) 0.031(6) 0.038(6) 0.016(5) -0.001(5) -0.004(5)
C220 0.035(7) 0.021(5) 0.036(6) 0.012(5) -0.002(5) -0.009(5)
C221 0.032(6) 0.026(5) 0.027(6) 0.010(4) -0.008(5) -0.007(5)
C222 0.046(8) 0.030(6) 0.025(6) -0.001(5) -0.019(5) 0.003(5)
C223 0.083(12) 0.038(7) 0.037(7) 0.006(6) 0.011(7) 0.023(7)
C224 0.060(10) 0.045(8) 0.038(7) 0.009(6) -0.006(7) 0.016(7)
C225 0.045(8) 0.051(8) 0.033(7) -0.009(6) -0.010(6) 0.008(6)
C226 0.032(6) 0.020(5) 0.012(4) 0.007(4) 0.008(4) -0.004(4)
N227 0.019(4) 0.043(5) 0.013(4) 0.008(4) -0.001(3) 0.002(4)
C228 0.027(6) 0.042(7) 0.033(6) -0.013(5) -0.006(5) -0.002(5)
O229 0.100(9) 0.047(6) 0.035(5) -0.010(4) -0.030(5) 0.030(6)
C230 0.033(3) 0.037(3) 0.026(2) 0.008(2) 0.0007(19) 0.002(2)
C231 0.033(3) 0.037(3) 0.026(2) 0.008(2) 0.0007(19) 0.002(2)
C232 0.033(3) 0.037(3) 0.026(2) 0.008(2) 0.0007(19) 0.002(2)
C233 0.033(3) 0.037(3) 0.026(2) 0.008(2) 0.0007(19) 0.002(2)
C234 0.033(3) 0.037(3) 0.026(2) 0.008(2) 0.0007(19) 0.002(2)
C235 0.033(3) 0.037(3) 0.026(2) 0.008(2) 0.0007(19) 0.002(2)
C236 0.034(7) 0.022(5) 0.051(7) 0.001(5) 0.016(6) 0.002(5)
C241 0.023(2) 0.038(3) 0.033(2) 0.014(2) -0.002(2) -0.001(2)
C242 0.023(2) 0.038(3) 0.033(2) 0.014(2) -0.002(2) -0.001(2)
C243 0.023(2) 0.038(3) 0.033(2) 0.014(2) -0.002(2) -0.001(2)
C244 0.023(2) 0.038(3) 0.033(2) 0.014(2) -0.002(2) -0.001(2)
C245 0.023(2) 0.038(3) 0.033(2) 0.014(2) -0.002(2) -0.001(2)
C246 0.023(2) 0.038(3) 0.033(2) 0.014(2) -0.002(2) -0.001(2)
N247 0.052(7) 0.032(5) 0.029(5) 0.013(4) -0.006(5) 0.017(5)
C248 0.034(7) 0.026(6) 0.043(7) 0.015(5) 0.001(5) 0.018(5)
O249 0.096(9) 0.034(5) 0.037(5) 0.013(4) 0.011(5) -0.005(5)
C250 0.020(6) 0.035(6) 0.030(6) -0.004(5) -0.004(4) 0.004(5)
C251 0.048(8) 0.030(6) 0.041(7) 0.020(5) 0.012(6) 0.018(6)
C252 0.042(8) 0.044(8) 0.051(8) -0.007(6) -0.010(6) 0.004(6)
C253 0.054(9) 0.037(7) 0.044(8) -0.007(6) 0.006(7) 0.007(6)
C254 0.027(6) 0.025(5) 0.037(6) 0.007(5) -0.002(5) 0.008(4)
C255 0.024(6) 0.020(5) 0.058(8) 0.012(5) 0.006(6) -0.001(4)
C256 0.021(6) 0.040(7) 0.056(8) -0.007(6) 0.006(6) 0.006(5)
C261 0.023(6) 0.030(6) 0.032(6) 0.006(5) -0.015(5) 0.000(5)
C262 0.045(7) 0.018(5) 0.027(6) 0.002(4) -0.006(5) -0.004(5)
O263 0.039(5) 0.053(6) 0.034(5) -0.003(4) 0.005(4) -0.002(4)
O264 0.049(6) 0.042(5) 0.034(5) -0.007(4) -0.002(4) 0.004(4)
O265 0.029(5) 0.039(5) 0.072(7) -0.020(5) 0.008(5) -0.007(4)
C266 0.036(9) 0.110(15) 0.104(15) -0.042(12) 0.042(10) -0.025(9)
C271 0.022(2) 0.048(3) 0.028(2) 0.006(2) -0.0004(19) -0.010(2)
C272 0.022(2) 0.048(3) 0.028(2) 0.006(2) -0.0004(19) -0.010(2)
C273 0.022(2) 0.048(3) 0.028(2) 0.006(2) -0.0004(19) -0.010(2)
C274 0.022(2) 0.048(3) 0.028(2) 0.006(2) -0.0004(19) -0.010(2)
C275 0.022(2) 0.048(3) 0.028(2) 0.006(2) -0.0004(19) -0.010(2)
C276 0.022(2) 0.048(3) 0.028(2) 0.006(2) -0.0004(19) -0.010(2)
N277 0.031(5) 0.038(5) 0.018(4) 0.006(4) 0.005(4) -0.007(4)
C278 0.020(6) 0.051(7) 0.026(6) -0.002(5) 0.004(5) 0.003(5)
O279 0.025(5) 0.064(6) 0.071(7) -0.011(5) 0.020(5) -0.003(4)
C280 0.021(6) 0.045(7) 0.039(7) 0.006(6) 0.002(5) 0.018(5)
C281 0.042(8) 0.059(8) 0.034(7) 0.013(6) 0.024(6) 0.016(6)
C282 0.027(7) 0.054(8) 0.049(8) -0.024(6) -0.001(6) 0.002(6)
C283 0.036(7) 0.026(6) 0.041(7) 0.003(5) -0.004(5) 0.004(5)
C284 0.030(6) 0.021(5) 0.027(5) -0.001(4) 0.005(5) 0.003(4)
C285 0.038(7) 0.041(7) 0.022(5) -0.001(5) -0.004(5) 0.004(5)
C286 0.039(7) 0.018(5) 0.024(5) 0.004(4) -0.012(5) -0.008(5)
C291 0.018(5) 0.026(5) 0.028(6) 0.008(4) 0.008(4) 0.000(4)
C292 0.033(7) 0.035(6) 0.041(7) -0.012(5) 0.011(5) -0.003(5)
C293 0.034(7) 0.040(7) 0.046(8) 0.005(6) 0.007(6) 0.012(6)
C294 0.024(7) 0.054(8) 0.066(10) 0.014(7) 0.007(6) -0.008(6)
C295 0.041(7) 0.043(8) 0.037(7) 0.001(5) 0.010(6) -0.017(6)
C296 0.022(5) 0.044(7) 0.017(5) 0.004(5) 0.004(4) -0.001(5)
N297 0.036(6) 0.047(6) 0.015(4) 0.000(4) 0.011(4) -0.015(5)
C298 0.073(12) 0.040(8) 0.100(13) -0.019(8) 0.061(11) -0.026(8)
O299 0.188(18) 0.057(8) 0.172(16) 0.001(9) 0.138(15) -0.012(10)
C300 0.060(4) 0.043(3) 0.031(3) 0.004(2) 0.005(3) -0.024(3)
C301 0.060(4) 0.043(3) 0.031(3) 0.004(2) 0.005(3) -0.024(3)
C302 0.060(4) 0.043(3) 0.031(3) 0.004(2) 0.005(3) -0.024(3)
C303 0.060(4) 0.043(3) 0.031(3) 0.004(2) 0.005(3) -0.024(3)
C304 0.060(4) 0.043(3) 0.031(3) 0.004(2) 0.005(3) -0.024(3)
C305 0.060(4) 0.043(3) 0.031(3) 0.004(2) 0.005(3) -0.024(3)
C306 0.065(9) 0.018(5) 0.020(5) 0.001(4) 0.000(5) -0.008(5)
C311 0.040(7) 0.021(5) 0.023(5) -0.003(4) 0.003(5) -0.011(5)
C312 0.039(7) 0.034(6) 0.013(5) 0.012(4) 0.007(5) 0.012(5)
O313 0.044(5) 0.025(4) 0.055(6) 0.011(4) 0.006(5) -0.004(4)
O314 0.043(5) 0.036(5) 0.039(5) -0.015(4) 0.000(4) -0.011(4)
O321 0.037(5) 0.032(4) 0.030(4) -0.004(3) 0.005(4) -0.002(3)
S32 0.0326(16) 0.0434(16) 0.0304(15) 0.0037(13) 0.0044(12) 0.0000(13)
C323 0.082(14) 0.15(2) 0.025(7) 0.003(9) -0.007(8) -0.011(13)
C324 0.068(11) 0.051(8) 0.040(8) -0.017(6) -0.026(7) -0.001(7)
O331 0.048(6) 0.046(5) 0.031(4) -0.008(4) 0.011(4) -0.021(4)
S33 0.0390(18) 0.0457(18) 0.0397(17) -0.0077(15) 0.0028(14) -0.0116(15)
C333 0.084(13) 0.088(13) 0.031(7) 0.007(8) -0.002(8) -0.021(10)
C334 0.028(8) 0.091(12) 0.078(11) -0.033(10) -0.007(8) -0.011(8)

loop_
_atom_type_symbol
_atom_type_description
_atom_type_scat_dispersion_real
_atom_type_scat_dispersion_imag
_atom_type_scat_source
C C 0.0033 0.0016 'International Tables Vol C Tables 4.2.6.8 and 6.1.1.4'
H H 0 0 'International Tables Vol C Tables 4.2.6.8 and 6.1.1.4'
N N 0.0061 0.0033 'International Tables Vol C Tables 4.2.6.8 and 6.1.1.4'
O O 0.0106 0.006 'International Tables Vol C Tables 4.2.6.8 and 6.1.1.4'
Cd Cd -0.8075 1.2024 'International Tables Vol C Tables 4.2.6.8 and 6.1.1.4'
Pb Pb -3.3944 10.1111 'International Tables Vol C Tables 4.2.6.8 and 6.1.1.4'
S S 0.1246 0.1234 'International Tables Vol C Tables 4.2.6.8 and 6.1.1.4'

loop_
_geom_angle_atom_site_label_1
_geom_angle_atom_site_label_2
_geom_angle_atom_site_label_3
_geom_angle
O64 Cd1 N3 84.7(3)
O64 Cd1 N4 151.4(3)
N3 Cd1 N4 73.0(3)
O64 Cd1 O65 83.9(3)
N3 Cd1 O65 88.1(3)
N4 Cd1 O65 77.8(3)
O64 Cd1 N2 81.8(3)
N3 Cd1 N2 70.6(3)
N4 Cd1 N2 106.5(3)
O65 Cd1 N2 155.3(3)
O64 Cd1 Pb1 125.1(2)
N3 Cd1 Pb1 57.29(18)
N4 Cd1 Pb1 55.9(2)
O65 Cd1 Pb1 127.2(2)
N2 Cd1 Pb1 50.6(2)
O114 Pb1 N1 78.0(3)
O114 Pb1 N2 83.0(3)
N1 Pb1 N2 65.7(3)
O114 Pb1 O131 87.2(3)
N1 Pb1 O131 82.4(3)
N2 Pb1 O131 147.9(3)
O114 Pb1 Cd1 119.5(2)
N1 Pb1 Cd1 52.6(2)
N2 Pb1 Cd1 48.44(19)
O131 Pb1 Cd1 114.07(19)
C18 N1 C1 107.5(9)
C18 N1 Pb1 121.2(7)
C1 N1 Pb1 118.7(7)
C3 N2 C6 103.8(8)
C3 N2 Cd1 122.2(7)
C6 N2 Cd1 115.9(6)
C3 N2 Pb1 115.6(6)
C6 N2 Pb1 118.3(7)
Cd1 N2 Pb1 80.9(2)
C11 N3 C8 106.2(8)
C11 N3 Cd1 120.9(6)
C8 N3 Cd1 124.1(6)
C13 N4 C16 105.5(8)
C13 N4 Cd1 118.5(7)
C16 N4 Cd1 123.6(7)
N1 C1 C2 125.1(10)
N1 C1 C20 110.1(9)
C2 C1 C20 124.8(10)
C3 C2 C1 125.7(10)
C3 C2 C21 119.2(9)
C1 C2 C21 115.1(9)
C2 C3 N2 124.5(9)
C2 C3 C4 124.6(10)
N2 C3 C4 110.8(9)
C5 C4 C3 108.1(9)
C5 C4 H4 125.9
C3 C4 H4 125.9
C4 C5 C6 107.2(9)
C4 C5 H5 126.4
C6 C5 H5 126.4
C7 C6 C5 125.2(9)
C7 C6 N2 124.8(9)
C5 C6 N2 110.0(9)
C8 C7 C6 124.2(9)
C8 C7 C71 119.4(10)
C6 C7 C71 116.4(9)
N3 C8 C7 126.4(10)
N3 C8 C9 110.9(9)
C7 C8 C9 122.7(9)
C10 C9 C8 104.2(9)
C10 C9 H9 127.9
C8 C9 H9 127.9
C9 C10 C11 108.5(9)
C9 C10 H10 125.8
C11 C10 H10 125.8
N3 C11 C12 124.6(9)
N3 C11 C10 110.2(8)
C12 C11 C10 125.0(10)
C11 C12 C13 127.5(10)
C11 C12 C41 117.5(9)
C13 C12 C41 115.0(9)
N4 C13 C12 123.7(9)
N4 C13 C14 110.9(9)
C12 C13 C14 125.4(9)
C15 C14 C13 106.2(9)
C15 C14 H14 126.9
C13 C14 H14 126.9
C14 C15 C16 107.5(9)
C14 C15 H15 126.3
C16 C15 H15 126.3
N4 C16 C17 125.1(9)
N4 C16 C15 109.8(9)
C17 C16 C15 124.9(9)
C18 C17 C16 125.6(9)
C18 C17 C91 117.8(10)
C16 C17 C91 116.5(9)
N1 C18 C17 126.7(10)
N1 C18 C19 109.1(9)
C17 C18 C19 124.2(9)
C20 C19 C18 104.9(9)
C20 C19 H19 127.6
C18 C19 H19 127.6
C19 C20 C1 108.4(10)
C19 C20 H20 125.8
C1 C20 H20 125.8
C22 C21 C26 116.2(10)
C22 C21 C2 120.6(11)
C26 C21 C2 123.2(11)
C21 C22 C23 122.8(12)
C21 C22 H22 118.6
C23 C22 H22 118.6
C24 C23 C22 120.4(12)
C24 C23 H23 119.8
C22 C23 H23 119.8
C23 C24 C25 120.2(11)
C23 C24 H24 119.9
C25 C24 H24 119.9
C24 C25 C26 118.5(11)
C24 C25 H25 120.7
C26 C25 H25 120.7
C25 C26 C21 121.9(11)
C25 C26 N27 119.7(11)
C21 C26 N27 118.2(10)
C28 N27 C26 128.5(10)
C28 N27 H27 115.8
C26 N27 H27 115.8
O29 C28 N27 122.9(13)
O29 C28 C30 120.8(13)
N27 C28 C30 116.2(10)
C31 C30 C35 118.4(13)
C31 C30 C28 115.7(12)
C35 C30 C28 125.9(11)
C30 C31 C32 120.5(15)
C30 C31 H31 119.8
C32 C31 H31 119.8
C33 C32 C31 119.4(14)
C33 C32 H32 120.3
C31 C32 H32 120.3
C32 C33 C34 122.3(16)
C32 C33 H33 118.8
C34 C33 H33 118.8
C33 C34 C35 118.1(14)
C33 C34 C36 121.3(14)
C35 C34 C36 120.5(12)
C30 C35 C34 121.3(12)
C30 C35 H35 119.3
C34 C35 H35 119.3
C34 C36 C61 110.1(12)
C34 C36 H36A 109.6
C61 C36 H36A 109.6
C34 C36 H36B 109.6
C61 C36 H36B 109.6
H36A C36 H36B 108.2
C42 C41 C46 120.8(11)
C42 C41 C12 120.0(11)
C46 C41 C12 119.2(10)
C41 C42 C43 120.2(12)
C41 C42 H42 119.9
C43 C42 H42 119.9
C44 C43 C42 118.5(12)
C44 C43 H43 120.7
C42 C43 H43 120.7
C43 C44 C45 123.3(11)
C43 C44 H44 118.4
C45 C44 H44 118.4
C44 C45 C46 118.5(12)
C44 C45 H45 120.8
C46 C45 H45 120.8
N47 C46 C41 120.0(10)
N47 C46 C45 121.2(11)
C41 C46 C45 118.7(11)
C48 N47 C46 131.7(11)
C48 N47 H47 114.1
C46 N47 H47 114.1
O49 C48 N47 120.7(13)
O49 C48 C50 120.0(12)
N47 C48 C50 119.3(12)
C51 C50 C55 121.3(13)
C51 C50 C48 119.6(12)
C55 C50 C48 118.5(12)
C52 C51 C50 116.1(12)
C52 C51 H51 122
C50 C51 H51 122
C51 C52 C53 126.8(13)
C51 C52 H52 116.6
C53 C52 H52 116.6
C54 C53 C52 115.6(13)
C54 C53 H53 122.2
C52 C53 H53 122.2
C53 C54 C55 121.2(12)
C53 C54 C56 117.2(13)
C55 C54 C56 121.5(12)
C54 C55 C50 118.6(13)
C54 C55 H55 120.7
C50 C55 H55 120.7
C54 C56 C61 118.7(11)
C54 C56 H56A 107.6
C61 C56 H56A 107.6
C54 C56 H56B 107.6
C61 C56 H56B 107.6
H56A C56 H56B 107.1
C56 C61 C62 110.1(11)
C56 C61 C36 109.3(10)
C62 C61 C36 108.1(10)
C56 C61 H61 109.8
C62 C61 H61 109.8
C36 C61 H61 109.8
O63 C62 O64 123.2(10)
O63 C62 C61 119.4(11)
O64 C62 C61 116.7(11)
C62 O64 Cd1 122.0(7)
C66 S6 O65 84(3)
C66 S6 C67 86(2)
O65 S6 C67 110(2)
S6 O65 C66 41.0(11)
S6 O65 Cd1 123.6(6)
C66 O65 Cd1 148.6(16)
S6 C66 O65 55(3)
S6 C66 C67 56(2)
O65 C66 C67 86(3)
S6 C66 H66A 109.5
O65 C66 H66A 91.6
C67 C66 H66A 163.3
S6 C66 H66B 109.5
O65 C66 H66B 67.3
C67 C66 H66B 84.6
H66A C66 H66B 109.5
S6 C66 H66C 109.5
O65 C66 H66C 158
C67 C66 H66C 72.5
H66A C66 H66C 109.5
H66B C66 H66C 109.5
S6 C67 C66 37.9(14)
S6 C67 H67A 109.5
C66 C67 H67A 143.5
S6 C67 H67B 109.5
C66 C67 H67B 99.8
H67A C67 H67B 109.5
S6 C67 H67C 109.5
C66 C67 H67C 79.3
H67A C67 H67C 109.5
H67B C67 H67C 109.5
C76 C71 C72 118.2(9)
C76 C71 C7 121.8(11)
C72 C71 C7 120.0(9)
C73 C72 C71 121.6(10)
C73 C72 H72 119.2
C71 C72 H72 119.2
C72 C73 C74 119.5(11)
C72 C73 H73 120.3
C74 C73 H73 120.3
C75 C74 C73 120.7(10)
C75 C74 H74 119.6
C73 C74 H74 119.6
C74 C75 C76 122.1(10)
C74 C75 H75 118.9
C76 C75 H75 118.9
C71 C76 C75 117.8(11)
C71 C76 N77 119.5(10)
C75 C76 N77 122.7(10)
C78 N77 C76 126.1(11)
C78 N77 H77 116.9
C76 N77 H77 116.9
O79 C78 N77 122.2(13)
O79 C78 C80 118.8(12)
N77 C78 C80 118.8(12)
C81 C80 C78 119.1(13)
C81 C80 C85 117.3(13)
C78 C80 C85 123.6(12)
C82 C81 C80 121.4(14)
C82 C81 H81 119.3
C80 C81 H81 119.3
C81 C82 C83 120.0(13)
C81 C82 H82 120
C83 C82 H82 120
C84 C83 C82 119.5(13)
C84 C83 H83 120.3
C82 C83 H83 120.3
C83 C84 C85 123.4(14)
C83 C84 C86 118.8(13)
C85 C84 C86 117.8(13)
C84 C85 C80 117.9(13)
C84 C85 H85 121
C80 C85 H85 121
C84 C86 C111 110.2(11)
C84 C86 H86A 109.6
C111 C86 H86A 109.6
C84 C86 H86B 109.6
C111 C86 H86B 109.6
H86A C86 H86B 108.1
C96 C91 C92 118.3(10)
C96 C91 C17 122.6(11)
C92 C91 C17 119.0(11)
C93 C92 C91 121.2(12)
C93 C92 H92 119.4
C91 C92 H92 119.4
C94 C93 C92 123.1(13)
C94 C93 H93 118.4
C92 C93 H93 118.4
C93 C94 C95 118.3(10)
C93 C94 H94 120.9
C95 C94 H94 120.9
C96 C95 C94 118.8(11)
C96 C95 H95 120.6
C94 C95 H95 120.6
C91 C96 N97 121.2(10)
C91 C96 C95 120.2(12)
N97 C96 C95 118.5(11)
C98 N97 C96 131.2(9)
C98 N97 H97 114.4
C96 N97 H97 114.4
O99 C98 N97 120.9(12)
O99 C98 C100 121.6(11)
N97 C98 C100 117.3(9)
C101 C100 C105 120.2(12)
C101 C100 C98 118.0(11)
C105 C100 C98 121.8(11)
C100 C101 C102 121.3(12)
C100 C101 H101 119.4
C102 C101 H101 119.4
C103 C102 C101 119.8(14)
C103 C102 H102 120.1
C101 C102 H102 120.1
C102 C103 C104 119.2(17)
C102 C103 H103 120.4
C104 C103 H103 120.4
C105 C104 C103 120.2(13)
C105 C104 C106 121.4(10)
C103 C104 C106 118.4(13)
C104 C105 C100 119.0(11)
C104 C105 H105 120.5
C100 C105 H105 120.5
C111 C106 C104 113.1(10)
C111 C106 H10A 109
C104 C106 H10A 109
C111 C106 H10B 109
C104 C106 H10B 109
H10A C106 H10B 107.8
C112 C111 C106 113.0(10)
C112 C111 C86 110.1(10)
C106 C111 C86 107.8(10)
C112 C111 H111 108.6
C106 C111 H111 108.6
C86 C111 H111 108.6
O113 C112 O114 121.3(11)
O113 C112 C111 124.6(12)
O114 C112 C111 114.2(10)
C112 O114 Pb1 107.9(7)
O121 S12 C123 104.0(14)
O121 S12 C122 109.7(9)
C123 S12 C122 99.7(16)
S13 O131 Pb1 103.6(4)
S12 C122 H12A 109.5
S12 C122 H12B 109.5
H12A C122 H12B 109.5
S12 C122 H12C 109.5
H12A C122 H12C 109.5
H12B C122 H12C 109.5
S12 C123 H12D 109.5
S12 C123 H12E 109.5
H12D C123 H12E 109.5
S12 C123 H12F 109.5
H12D C123 H12F 109.5
H12E C123 H12F 109.5
O131 S13 C133 102.7(11)
O131 S13 C132 104.9(11)
C133 S13 C132 96.4(12)
S13 C132 H13A 109.5
S13 C132 H13B 109.5
H13A C132 H13B 109.5
S13 C132 H13C 109.5
H13A C132 H13C 109.5
H13B C132 H13C 109.5
S13 C133 H13D 109.5
S13 C133 H13E 109.5
H13D C133 H13E 109.5
S13 C133 H13F 109.5
H13D C133 H13F 109.5
H13E C133 H13F 109.5
O264 Cd2 N204 85.0(3)
O264 Cd2 N203 144.3(3)
N204 Cd2 N203 73.6(3)
O264 Cd2 N201 88.7(3)
N204 Cd2 N201 71.6(3)
N203 Cd2 N201 110.3(3)
O264 Cd2 N202 145.1(3)
N204 Cd2 N202 110.4(3)
N203 Cd2 N202 70.4(3)
N201 Cd2 N202 68.4(3)
O264 Cd2 Pb2 132.4(2)
N204 Cd2 Pb2 59.0(2)
N203 Cd2 Pb2 57.5(2)
N201 Cd2 Pb2 52.88(19)
N202 Cd2 Pb2 51.4(2)
O314 Pb2 O321 86.4(3)
O314 Pb2 N202 81.1(3)
O321 Pb2 N202 80.6(3)
O314 Pb2 O331 87.4(3)
O321 Pb2 O331 130.3(3)
N202 Pb2 O331 146.4(3)
O314 Pb2 N201 82.3(3)
O321 Pb2 N201 144.9(3)
N202 Pb2 N201 64.9(3)
O331 Pb2 N201 82.3(3)
O314 Pb2 Cd2 119.0(2)
O321 Pb2 Cd2 112.41(17)
N202 Pb2 Cd2 49.3(2)
O331 Pb2 Cd2 113.63(18)
N201 Pb2 Cd2 48.60(18)
C218 N201 C201 105.3(8)
C218 N201 Cd2 117.6(7)
C201 N201 Cd2 119.8(6)
C218 N201 Pb2 119.0(7)
C201 N201 Pb2 115.6(6)
Cd2 N201 Pb2 78.5(2)
C206 N202 C203 104.1(9)
C206 N202 Cd2 116.2(7)
C203 N202 Cd2 120.5(7)
C206 N202 Pb2 120.3(7)
C203 N202 Pb2 116.2(7)
Cd2 N202 Pb2 79.4(3)
C211 N203 C208 107.5(9)
C211 N203 Cd2 118.1(7)
C208 N203 Cd2 121.2(8)
C213 N204 C216 105.0(8)
C213 N204 Cd2 124.1(6)
C216 N204 Cd2 125.1(7)
N201 C201 C202 125.9(9)
N201 C201 C220 111.3(9)
C202 C201 C220 122.8(10)
C201 C202 C203 124.9(9)
C201 C202 C221 119.5(9)
C203 C202 C221 115.6(9)
C204 C203 C202 125.6(10)
C204 C203 N202 110.5(9)
C202 C203 N202 123.4(10)
C205 C204 C203 107.6(10)
C205 C204 H204 126.2
C203 C204 H204 126.2
C204 C205 C206 106.3(9)
C204 C205 H205 126.9
C206 C205 H205 126.9
N202 C206 C207 125.8(10)
N202 C206 C205 111.5(9)
C207 C206 C205 122.5(10)
C208 C207 C206 124.4(9)
C208 C207 C271 118.6(9)
C206 C207 C271 117.1(10)
C207 C208 N203 124.9(9)
C207 C208 C209 124.8(9)
N203 C208 C209 110.3(9)
C210 C209 C208 109.0(9)
C210 C209 H209 125.5
C208 C209 H209 125.5
C209 C210 C211 105.1(10)
C209 C210 H210 127.4
C211 C210 H210 127.4
C212 C211 N203 127.9(10)
C212 C211 C210 123.7(10)
N203 C211 C210 107.8(9)
C211 C212 C213 125.3(11)
C211 C212 C241 117.4(9)
C213 C212 C241 117.3(9)
C212 C213 N204 124.5(10)
C212 C213 C214 125.3(10)
N204 C213 C214 110.1(8)
C215 C214 C213 107.0(10)
C215 C214 H214 126.5
C213 C214 H214 126.5
C214 C215 C216 110.8(9)
C214 C215 H215 124.6
C216 C215 H215 124.6
C217 C216 C215 130.6(9)
C217 C216 N204 122.4(9)
C215 C216 N204 107.0(8)
C216 C217 C218 128.3(9)
C216 C217 C291 115.1(9)
C218 C217 C291 116.5(9)
N201 C218 C217 124.8(9)
N201 C218 C219 110.1(10)
C217 C218 C219 125.1(9)
C220 C219 C218 105.9(10)
C220 C219 H219 127
C218 C219 H219 127
C219 C220 C201 107.3(10)
C219 C220 H220 126.4
C201 C220 H220 126.4
C226 C221 C222 117.9(10)
C226 C221 C202 122.3(10)
C222 C221 C202 119.8(10)
C223 C222 C221 119.8(11)
C223 C222 H222 120.1
C221 C222 H222 120.1
C222 C223 C224 123.3(13)
C222 C223 H223 118.4
C224 C223 H223 118.4
C223 C224 C225 117.2(13)
C223 C224 H224 121.4
C225 C224 H224 121.4
C226 C225 C224 122.4(12)
C226 C225 H225 118.8
C224 C225 H225 118.8
C225 C226 C221 119.4(10)
C225 C226 N227 125.0(10)
C221 C226 N227 115.6(9)
C228 N227 C226 124.6(10)
C228 N227 H227 117.7
C226 N227 H227 117.7
O229 C228 N227 125.2(12)
O229 C228 C230 118.1(11)
N227 C228 C230 116.5(11)
C231 C230 C228 127.6(12)
C231 C230 C235 111.4(11)
C228 C230 C235 120.3(11)
C230 C231 C232 126.1(12)
C230 C231 H231 117
C232 C231 H231 117
C233 C232 C231 120.1(12)
C233 C232 H232 120
C231 C232 H232 120
C234 C233 C232 121.4(12)
C234 C233 H233 119.3
C232 C233 H233 119.3
C233 C234 C235 119.3(12)
C233 C234 C236 119.8(11)
C235 C234 C236 120.8(11)
C234 C235 C230 121.7(11)
C234 C235 H235 119.1
C230 C235 H235 119.1
C261 C236 C234 113.1(9)
C261 C236 H23A 109
C234 C236 H23A 109
C261 C236 H23B 109
C234 C236 H23B 109
H23A C236 H23B 107.8
C242 C241 C246 119.9(11)
C242 C241 C212 120.4(11)
C246 C241 C212 119.7(10)
C241 C242 C243 121.3(12)
C241 C242 H242 119.4
C243 C242 H242 119.4
C244 C243 C242 118.7(12)
C244 C243 H243 120.6
C242 C243 H243 120.6
C243 C244 C245 119.4(11)
C243 C244 H244 120.3
C245 C244 H244 120.3
C246 C245 C244 122.0(12)
C246 C245 H245 119
C244 C245 H245 119
C245 C246 C241 118.5(12)
C245 C246 N247 120.9(11)
C241 C246 N247 120.2(10)
C248 N247 C246 129.4(10)
C248 N247 H247 115.3
C246 N247 H247 115.3
O249 C248 N247 121.6(12)
O249 C248 C250 120.6(11)
N247 C248 C250 117.7(10)
C255 C250 C251 120.1(11)
C255 C250 C248 124.3(11)
C251 C250 C248 115.5(10)
C250 C251 C252 117.6(11)
C250 C251 H251 121.2
C252 C251 H251 121.2
C251 C252 C253 123.9(12)
C251 C252 H252 118
C253 C252 H252 118
C252 C253 C254 115.6(12)
C252 C253 H253 122.2
C254 C253 H253 122.2
C255 C254 C253 120.6(11)
C255 C254 C256 122.5(10)
C253 C254 C256 116.9(11)
C250 C255 C254 121.9(11)
C250 C255 H255 119
C254 C255 H255 119
C254 C256 C261 110.7(10)
C254 C256 H25A 109.5
C261 C256 H25A 109.5
C254 C256 H25B 109.5
C261 C256 H25B 109.5
H25A C256 H25B 108.1
C262 C261 C236 106.7(9)
C262 C261 C256 112.3(10)
C236 C261 C256 111.4(10)
C262 C261 H261 108.8
C236 C261 H261 108.8
C256 C261 H261 108.8
O264 C262 O263 122.7(11)
O264 C262 C261 118.4(11)
O263 C262 C261 118.7(10)
C262 O264 Cd2 125.5(8)
C266 O265 H265 109.5
O265 C266 H26A 109.5
O265 C266 H26B 109.5
H26A C266 H26B 109.5
O265 C266 H26C 109.5
H26A C266 H26C 109.5
H26B C266 H26C 109.5
C276 C271 C272 120.2(11)
C276 C271 C207 124.1(11)
C272 C271 C207 115.7(11)
C271 C272 C273 119.9(12)
C271 C272 H272 120
C273 C272 H272 120
C274 C273 C272 119.0(11)
C274 C273 H273 120.5
C272 C273 H273 120.5
C273 C274 C275 121.2(11)
C273 C274 H274 119.4
C275 C274 H274 119.4
C274 C275 C276 121.4(12)
C274 C275 H275 119.3
C276 C275 H275 119.3
C271 C276 N277 119.0(10)
C271 C276 C275 118.3(11)
N277 C276 C275 122.7(11)
C278 N277 C276 127.1(10)
C278 N277 H277 116.5
C276 N277 H277 116.5
O279 C278 N277 125.2(12)
O279 C278 C280 120.3(11)
N277 C278 C280 114.5(9)
C281 C280 C285 122.3(12)
C281 C280 C278 114.2(10)
C285 C280 C278 122.9(11)
C280 C281 C282 118.3(11)
C280 C281 H281 120.8
C282 C281 H281 120.8
C283 C282 C281 118.2(11)
C283 C282 H282 120.9
C281 C282 H282 120.9
C282 C283 C284 121.4(11)
C282 C283 H283 119.3
C284 C283 H283 119.3
C285 C284 C283 118.2(10)
C285 C284 C286 122.3(10)
C283 C284 C286 119.6(9)
C284 C285 C280 121.3(11)
C284 C285 H285 119.4
C280 C285 H285 119.4
C284 C286 C311 112.2(9)
C284 C286 H28A 109.2
C311 C286 H28A 109.2
C284 C286 H28B 109.2
C311 C286 H28B 109.2
H28A C286 H28B 107.9
C292 C291 C296 116.5(9)
C292 C291 C217 118.8(10)
C296 C291 C217 124.5(10)
C291 C292 C293 122.6(11)
C291 C292 H292 118.7
C293 C292 H292 118.7
C292 C293 C294 116.9(12)
C292 C293 H293 121.5
C294 C293 H293 121.5
C295 C294 C293 119.2(12)
C295 C294 H294 120.4
C293 C294 H294 120.4
C294 C295 C296 124.6(12)
C294 C295 H295 117.7
C296 C295 H295 117.7
C295 C296 C291 120.1(11)
C295 C296 N297 121.9(11)
C291 C296 N297 117.9(9)
C298 N297 C296 130.2(10)
C298 N297 H297 114.9
C296 N297 H297 114.9
O299 C298 N297 119.0(13)
O299 C298 C300 122.8(13)
N297 C298 C300 117.9(11)
C301 C300 C305 116.8(13)
C301 C300 C298 117.1(14)
C305 C300 C298 125.8(13)
C302 C301 C300 123.5(14)
C302 C301 H301 118.3
C300 C301 H301 118.3
C301 C302 C303 118.4(13)
C301 C302 H302 120.8
C303 C302 H302 120.8
C304 C303 C302 121.9(14)
C304 C303 H303 119
C302 C303 H303 119
C303 C304 C305 116.7(14)
C303 C304 C306 119.1(13)
C305 C304 C306 124.3(12)
C304 C305 C300 122.6(13)
C304 C305 H305 118.7
C300 C305 H305 118.7
C304 C306 C311 113.4(10)
C304 C306 H30A 108.9
C311 C306 H30A 108.9
C304 C306 H30B 108.9
C311 C306 H30B 108.9
H30A C306 H30B 107.7
C312 C311 C306 109.3(9)
C312 C311 C286 110.4(9)
C306 C311 C286 110.1(10)
C312 C311 H311 109
C306 C311 H311 109
C286 C311 H311 109
O313 C312 O314 122.9(11)
O313 C312 C311 121.7(11)
O314 C312 C311 115.3(10)
C312 O314 Pb2 106.4(7)
S32 O321 Pb2 104.3(4)
O321 S32 C324 108.1(6)
O321 S32 C323 104.1(7)
C324 S32 C323 100.3(9)
S32 C323 H32A 109.5
S32 C323 H32B 109.5
H32A C323 H32B 109.5
S32 C323 H32C 109.5
H32A C323 H32C 109.5
H32B C323 H32C 109.5
S32 C324 H32D 109.5
S32 C324 H32E 109.5
H32D C324 H32E 109.5
S32 C324 H32F 109.5
H32D C324 H32F 109.5
H32E C324 H32F 109.5
S33 O331 Pb2 124.9(4)
O331 S33 C333 104.7(7)
O331 S33 C334 104.4(6)
C333 S33 C334 96.4(10)
S33 C333 H33A 109.5
S33 C333 H33B 109.5
H33A C333 H33B 109.5
S33 C333 H33C 109.5
H33A C333 H33C 109.5
H33B C333 H33C 109.5
S33 C334 H33D 109.5
S33 C334 H33E 109.5
H33D C334 H33E 109.5
S33 C334 H33F 109.5
H33D C334 H33F 109.5
H33E C334 H33F 109.5

loop_
_geom_bond_atom_site_label_1
_geom_bond_atom_site_label_2
_geom_bond_distance
Cd1 O64 2.261(8)
Cd1 N3 2.413(9)
Cd1 N4 2.461(9)
Cd1 O65 2.507(9)
Cd1 N2 2.566(9)
Cd1 Pb1 3.3865(9)
Pb1 O114 2.253(9)
Pb1 N1 2.608(9)
Pb1 N2 2.652(9)
Pb1 O131 2.681(8)
N1 C18 1.373(13)
N1 C1 1.379(13)
N2 C3 1.390(13)
N2 C6 1.434(13)
N3 C11 1.362(13)
N3 C8 1.369(12)
N4 C13 1.365(14)
N4 C16 1.389(13)
C1 C2 1.417(14)
C1 C20 1.427(15)
C2 C3 1.372(14)
C2 C21 1.503(15)
C3 C4 1.427(14)
C4 C5 1.357(15)
C4 H4 0.95
C5 C6 1.426(14)
C5 H5 0.95
C6 C7 1.419(15)
C7 C8 1.409(14)
C7 C71 1.503(14)
C8 C9 1.470(15)
C9 C10 1.367(14)
C9 H9 0.95
C10 C11 1.434(14)
C10 H10 0.95
C11 C12 1.405(14)
C12 C13 1.409(14)
C12 C41 1.542(15)
C13 C14 1.443(13)
C14 C15 1.358(15)
C14 H14 0.95
C15 C16 1.435(14)
C15 H15 0.95
C16 C17 1.394(15)
C17 C18 1.391(14)
C17 C91 1.497(14)
C18 C19 1.495(15)
C19 C20 1.384(14)
C19 H19 0.95
C20 H20 0.95
C21 C22 1.367(17)
C21 C26 1.411(17)
C22 C23 1.386(16)
C22 H22 0.95
C23 C24 1.366(17)
C23 H23 0.95
C24 C25 1.379(17)
C24 H24 0.95
C25 C26 1.411(16)
C25 H25 0.95
C26 N27 1.423(16)
N27 C28 1.364(16)
N27 H27 0.88
C28 O29 1.201(18)
C28 C30 1.460(19)
C30 C31 1.394(17)
C30 C35 1.402(17)
C31 C32 1.45(2)
C31 H31 0.95
C32 C33 1.34(3)
C32 H32 0.95
C33 C34 1.40(2)
C33 H33 0.95
C34 C35 1.423(17)
C34 C36 1.54(2)
C35 H35 0.95
C36 C61 1.547(18)
C36 H36A 0.99
C36 H36B 0.99
C41 C42 1.385(17)
C41 C46 1.404(17)
C42 C43 1.408(16)
C42 H42 0.95
C43 C44 1.364(17)
C43 H43 0.95
C44 C45 1.382(17)
C44 H44 0.95
C45 C46 1.423(16)
C45 H45 0.95
C46 N47 1.390(16)
N47 C48 1.368(15)
N47 H47 0.88
C48 O49 1.258(18)
C48 C50 1.50(2)
C50 C51 1.385(19)
C50 C55 1.437(18)
C51 C52 1.376(19)
C51 H51 0.95
C52 C53 1.399(18)
C52 H52 0.95
C53 C54 1.399(19)
C53 H53 0.95
C54 C55 1.41(2)
C54 C56 1.487(18)
C55 H55 0.95
C56 C61 1.52(2)
C56 H56A 0.99
C56 H56B 0.99
C61 C62 1.530(15)
C61 H61 1
C62 O63 1.266(16)
C62 O64 1.276(14)
S6 C66 1.23(4)
S6 O65 1.543(9)
S6 C67 1.66(4)
O65 C66 1.87(7)
C66 C67 2.00(6)
C66 H66A 0.98
C66 H66B 0.98
C66 H66C 0.98
C67 H67A 0.98
C67 H67B 0.98
C67 H67C 0.98
C71 C76 1.404(15)
C71 C72 1.457(17)
C72 C73 1.329(15)
C72 H72 0.95
C73 C74 1.405(15)
C73 H73 0.95
C74 C75 1.351(17)
C74 H74 0.95
C75 C76 1.408(15)
C75 H75 0.95
C76 N77 1.435(16)
N77 C78 1.350(16)
N77 H77 0.88
C78 O79 1.203(17)
C78 C80 1.476(19)
C80 C81 1.368(19)
C80 C85 1.50(2)
C81 C82 1.337(19)
C81 H81 0.95
C82 C83 1.44(2)
C82 H82 0.95
C83 C84 1.31(2)
C83 H83 0.95
C84 C85 1.339(19)
C84 C86 1.56(2)
C85 H85 0.95
C86 C111 1.564(17)
C86 H86A 0.99
C86 H86B 0.99
C91 C96 1.380(18)
C91 C92 1.395(18)
C92 C93 1.379(14)
C92 H92 0.95
C93 C94 1.320(17)
C93 H93 0.95
C94 C95 1.449(18)
C94 H94 0.95
C95 C96 1.430(15)
C95 H95 0.95
C96 N97 1.403(16)
N97 C98 1.365(15)
N97 H97 0.88
C98 O99 1.258(15)
C98 C100 1.499(18)
C100 C101 1.364(17)
C100 C105 1.396(16)
C101 C102 1.377(19)
C101 H101 0.95
C102 C103 1.37(2)
C102 H102 0.95
C103 C104 1.42(2)
C103 H103 0.95
C104 C105 1.377(18)
C104 C106 1.561(16)
C105 H105 0.95
C106 C111 1.537(18)
C106 H10A 0.99
C106 H10B 0.99
C111 C112 1.477(17)
C111 H111 1
C112 O113 1.259(14)
C112 O114 1.328(15)
O121 S12 1.535(10)
S12 C123 1.56(4)
S12 C122 1.56(2)
O131 S13 1.528(9)
C122 H12A 0.98
C122 H12B 0.98
C122 H12C 0.98
C123 H12D 0.98
C123 H12E 0.98
C123 H12F 0.98
S13 C133 1.68(2)
S13 C132 1.73(2)
C132 H13A 0.98
C132 H13B 0.98
C132 H13C 0.98
C133 H13D 0.98
C133 H13E 0.98
C133 H13F 0.98
Cd2 O264 2.303(8)
Cd2 N204 2.377(9)
Cd2 N203 2.392(10)
Cd2 N201 2.533(9)
Cd2 N202 2.551(10)
Cd2 Pb2 3.3093(8)
Pb2 O314 2.258(9)
Pb2 O321 2.595(8)
Pb2 N202 2.630(10)
Pb2 O331 2.686(9)
Pb2 N201 2.692(8)
N201 C218 1.385(13)
N201 C201 1.390(13)
N202 C206 1.373(13)
N202 C203 1.428(14)
N203 C211 1.394(14)
N203 C208 1.397(12)
N204 C213 1.396(14)
N204 C216 1.468(13)
C201 C202 1.412(14)
C201 C220 1.413(14)
C202 C203 1.421(14)
C202 C221 1.462(15)
C203 C204 1.405(15)
C204 C205 1.381(16)
C204 H204 0.95
C205 C206 1.437(16)
C205 H205 0.95
C206 C207 1.423(14)
C207 C208 1.393(15)
C207 C271 1.500(14)
C208 C209 1.435(15)
C209 C210 1.375(16)
C209 H209 0.95
C210 C211 1.535(15)
C210 H210 0.95
C211 C212 1.355(15)
C212 C213 1.370(13)
C212 C241 1.535(16)
C213 C214 1.462(15)
C214 C215 1.335(15)
C214 H214 0.95
C215 C216 1.434(15)
C215 H215 0.95
C216 C217 1.356(14)
C217 C218 1.397(15)
C217 C291 1.494(13)
C218 C219 1.457(15)
C219 C220 1.386(17)
C219 H219 0.95
C220 H220 0.95
C221 C226 1.426(15)
C221 C222 1.433(16)
C222 C223 1.348(18)
C222 H222 0.95
C223 C224 1.37(2)
C223 H223 0.95
C224 C225 1.418(19)
C224 H224 0.95
C225 C226 1.355(17)
C225 H225 0.95
C226 N227 1.447(13)
N227 C228 1.330(14)
N227 H227 0.88
C228 O229 1.226(15)
C228 C230 1.380(17)
C230 C231 1.380(17)
C230 C235 1.550(17)
C231 C232 1.401(17)
C231 H231 0.95
C232 C233 1.391(17)
C232 H232 0.95
C233 C234 1.366(18)
C233 H233 0.95
C234 C235 1.424(17)
C234 C236 1.539(18)
C235 H235 0.95
C236 C261 1.520(16)
C236 H23A 0.99
C236 H23B 0.99
C241 C242 1.370(17)
C241 C246 1.397(17)
C242 C243 1.428(16)
C242 H242 0.95
C243 C244 1.344(17)
C243 H243 0.95
C244 C245 1.428(17)
C244 H244 0.95
C245 C246 1.361(16)
C245 H245 0.95
C246 N247 1.425(16)
N247 C248 1.338(16)
N247 H247 0.88
C248 O249 1.261(14)
C248 C250 1.494(17)
C250 C255 1.376(16)
C250 C251 1.406(17)
C251 C252 1.414(19)
C251 H251 0.95
C252 C253 1.42(2)
C252 H252 0.95
C253 C254 1.422(17)
C253 H253 0.95
C254 C255 1.407(18)
C254 C256 1.519(17)
C255 H255 0.95
C256 C261 1.525(16)
C256 H25A 0.99
C256 H25B 0.99
C261 C262 1.493(16)
C261 H261 1
C262 O264 1.238(14)
C262 O263 1.308(15)
O265 C266 1.416(16)
O265 H265 0.84
C266 H26A 0.98
C266 H26B 0.98
C266 H26C 0.98
C271 C276 1.362(18)
C271 C272 1.400(17)
C272 C273 1.438(15)
C272 H272 0.95
C273 C274 1.321(17)
C273 H273 0.95
C274 C275 1.383(17)
C274 H274 0.95
C275 C276 1.414(15)
C275 H275 0.95
C276 N277 1.413(15)
N277 C278 1.354(16)
N277 H277 0.88
C278 O279 1.217(14)
C278 C280 1.525(18)
C280 C281 1.354(19)
C280 C285 1.414(16)
C281 C282 1.46(2)
C281 H281 0.95
C282 C283 1.418(18)
C282 H282 0.95
C283 C284 1.420(16)
C283 H283 0.95
C284 C285 1.368(16)
C284 C286 1.493(15)
C285 H285 0.95
C286 C311 1.578(17)
C286 H28A 0.99
C286 H28B 0.99
C291 C292 1.398(15)
C291 C296 1.400(15)
C292 C293 1.415(17)
C292 H292 0.95
C293 C294 1.432(19)
C293 H293 0.95
C294 C295 1.308(19)
C294 H294 0.95
C295 C296 1.370(15)
C295 H295 0.95
C296 N297 1.400(15)
N297 C298 1.386(17)
N297 H297 0.88
C298 O299 1.237(17)
C298 C300 1.48(2)
C300 C301 1.398(18)
C300 C305 1.42(2)
C301 C302 1.37(2)
C301 H301 0.95
C302 C303 1.42(2)
C302 H302 0.95
C303 C304 1.412(18)
C303 H303 0.95
C304 C305 1.42(2)
C304 C306 1.47(2)
C305 H305 0.95
C306 C311 1.563(14)
C306 H30A 0.99
C306 H30B 0.99
C311 C312 1.496(15)
C311 H311 1
C312 O313 1.268(14)
C312 O314 1.275(14)
O321 S32 1.497(9)
S32 C324 1.757(14)
S32 C323 1.799(19)
C323 H32A 0.98
C323 H32B 0.98
C323 H32C 0.98
C324 H32D 0.98
C324 H32E 0.98
C324 H32F 0.98
O331 S33 1.501(9)
S33 C333 1.707(15)
S33 C334 1.830(16)
C333 H33A 0.98
C333 H33B 0.98
C333 H33C 0.98
C334 H33D 0.98
C334 H33E 0.98
C334 H33F 0.98

loop_
_geom_torsion_atom_site_label_1
_geom_torsion_atom_site_label_2
_geom_torsion_atom_site_label_3
_geom_torsion_atom_site_label_4
_geom_torsion
O64 Cd1 Pb1 O114 -83.2(4)
N3 Cd1 Pb1 O114 -137.4(3)
N4 Cd1 Pb1 O114 131.7(4)
O65 Cd1 Pb1 O114 165.1(4)
N2 Cd1 Pb1 O114 -46.5(4)
O64 Cd1 Pb1 N1 -125.9(4)
N3 Cd1 Pb1 N1 179.9(3)
N4 Cd1 Pb1 N1 88.9(3)
O65 Cd1 Pb1 N1 122.3(3)
N2 Cd1 Pb1 N1 -89.2(3)
O64 Cd1 Pb1 N2 -36.7(4)
N3 Cd1 Pb1 N2 -90.9(3)
N4 Cd1 Pb1 N2 178.1(4)
O65 Cd1 Pb1 N2 -148.5(3)
O64 Cd1 Pb1 O131 175.7(4)
N3 Cd1 Pb1 O131 121.5(3)
N4 Cd1 Pb1 O131 30.6(3)
O65 Cd1 Pb1 O131 64.0(3)
N2 Cd1 Pb1 O131 -147.5(3)
O114 Pb1 N1 C18 107.1(8)
N2 Pb1 N1 C18 -165.2(9)
O131 Pb1 N1 C18 18.4(8)
Cd1 Pb1 N1 C18 -110.0(8)
O114 Pb1 N1 C1 -30.0(8)
N2 Pb1 N1 C1 57.7(8)
O131 Pb1 N1 C1 -118.8(8)
Cd1 Pb1 N1 C1 112.9(8)
O64 Cd1 N2 C3 -95.0(8)
N3 Cd1 N2 C3 177.7(8)
N4 Cd1 N2 C3 113.0(8)
O65 Cd1 N2 C3 -150.4(8)
Pb1 Cd1 N2 C3 114.6(8)
O64 Cd1 N2 C6 33.3(7)
N3 Cd1 N2 C6 -54.0(7)
N4 Cd1 N2 C6 -118.7(7)
O65 Cd1 N2 C6 -22.1(12)
Pb1 Cd1 N2 C6 -117.1(8)
O64 Cd1 N2 Pb1 150.4(3)
N3 Cd1 N2 Pb1 63.1(2)
N4 Cd1 N2 Pb1 -1.6(3)
O65 Cd1 N2 Pb1 95.0(7)
O114 Pb1 N2 C3 19.1(7)
N1 Pb1 N2 C3 -60.8(7)
O131 Pb1 N2 C3 -54.2(9)
Cd1 Pb1 N2 C3 -121.4(8)
O114 Pb1 N2 C6 -104.8(7)
N1 Pb1 N2 C6 175.2(8)
O131 Pb1 N2 C6 -178.2(6)
Cd1 Pb1 N2 C6 114.6(8)
O114 Pb1 N2 Cd1 140.5(3)
N1 Pb1 N2 Cd1 60.6(3)
O131 Pb1 N2 Cd1 67.2(5)
O64 Cd1 N3 C11 111.4(8)
N4 Cd1 N3 C11 -50.4(7)
O65 Cd1 N3 C11 27.4(7)
N2 Cd1 N3 C11 -165.4(8)
Pb1 Cd1 N3 C11 -110.3(7)
O64 Cd1 N3 C8 -31.4(8)
N4 Cd1 N3 C8 166.7(8)
O65 Cd1 N3 C8 -115.4(8)
N2 Cd1 N3 C8 51.8(8)
Pb1 Cd1 N3 C8 106.8(8)
O64 Cd1 N4 C13 12.4(11)
N3 Cd1 N4 C13 52.9(7)
O65 Cd1 N4 C13 -38.9(7)
N2 Cd1 N4 C13 116.0(8)
Pb1 Cd1 N4 C13 114.5(8)
O64 Cd1 N4 C16 148.9(8)
N3 Cd1 N4 C16 -170.7(9)
O65 Cd1 N4 C16 97.6(8)
N2 Cd1 N4 C16 -107.6(8)
Pb1 Cd1 N4 C16 -109.1(9)
C18 N1 C1 C2 174.6(11)
Pb1 N1 C1 C2 -43.0(14)
C18 N1 C1 C20 -2.5(12)
Pb1 N1 C1 C20 139.9(8)
N1 C1 C2 C3 -2.4(19)
C20 C1 C2 C3 174.3(11)
N1 C1 C2 C21 178.8(11)
C20 C1 C2 C21 -4.5(17)
C1 C2 C3 N2 -3.2(19)
C21 C2 C3 N2 175.5(11)
C1 C2 C3 C4 -179.7(11)
C21 C2 C3 C4 -1.0(17)
C6 N2 C3 C2 -177.9(11)
Cd1 N2 C3 C2 -44.5(14)
Pb1 N2 C3 C2 50.9(13)
C6 N2 C3 C4 -1.0(12)
Cd1 N2 C3 C4 132.4(8)
Pb1 N2 C3 C4 -132.2(8)
C2 C3 C4 C5 176.3(11)
N2 C3 C4 C5 -0.7(13)
C3 C4 C5 C6 2.0(13)
C4 C5 C6 C7 176.8(11)
C4 C5 C6 N2 -2.7(13)
C3 N2 C6 C7 -177.2(11)
Cd1 N2 C6 C7 45.9(13)
Pb1 N2 C6 C7 -47.6(13)
C3 N2 C6 C5 2.2(12)
Cd1 N2 C6 C5 -134.7(8)
Pb1 N2 C6 C5 131.8(8)
C5 C6 C7 C8 176.2(11)
N2 C6 C7 C8 -4.5(18)
C5 C6 C7 C71 -1.2(17)
N2 C6 C7 C71 178.1(10)
C11 N3 C8 C7 176.8(11)
Cd1 N3 C8 C7 -35.9(15)
C11 N3 C8 C9 -1.6(12)
Cd1 N3 C8 C9 145.7(7)
C6 C7 C8 N3 -4.5(19)
C71 C7 C8 N3 172.8(10)
C6 C7 C8 C9 173.7(11)
C71 C7 C8 C9 -9.0(17)
N3 C8 C9 C10 2.6(13)
C7 C8 C9 C10 -175.8(11)
C8 C9 C10 C11 -2.5(12)
C8 N3 C11 C12 -175.2(11)
Cd1 N3 C11 C12 36.2(14)
C8 N3 C11 C10 0.0(12)
Cd1 N3 C11 C10 -148.6(7)
C9 C10 C11 N3 1.7(13)
C9 C10 C11 C12 176.9(11)
N3 C11 C12 C13 3.2(19)
C10 C11 C12 C13 -171.3(11)
N3 C11 C12 C41 -177.5(10)
C10 C11 C12 C41 8.0(17)
C16 N4 C13 C12 174.7(11)
Cd1 N4 C13 C12 -41.8(14)
C16 N4 C13 C14 -3.8(12)
Cd1 N4 C13 C14 139.7(7)
C11 C12 C13 N4 1.0(19)
C41 C12 C13 N4 -178.4(11)
C11 C12 C13 C14 179.2(11)
C41 C12 C13 C14 -0.1(16)
N4 C13 C14 C15 1.4(13)
C12 C13 C14 C15 -177.1(11)
C13 C14 C15 C16 1.6(12)
C13 N4 C16 C17 179.2(11)
Cd1 N4 C16 C17 38.1(15)
C13 N4 C16 C15 4.7(12)
Cd1 N4 C16 C15 -136.4(8)
C14 C15 C16 N4 -4.0(13)
C14 C15 C16 C17 -178.5(11)
N4 C16 C17 C18 8.5(19)
C15 C16 C17 C18 -177.9(11)
N4 C16 C17 C91 -174.9(11)
C15 C16 C17 C91 -1.3(17)
C1 N1 C18 C17 -174.4(11)
Pb1 N1 C18 C17 44.3(15)
C1 N1 C18 C19 2.8(12)
Pb1 N1 C18 C19 -138.5(7)
C16 C17 C18 N1 1.7(19)
C91 C17 C18 N1 -174.8(11)
C16 C17 C18 C19 -175.1(11)
C91 C17 C18 C19 8.4(17)
N1 C18 C19 C20 -2.1(12)
C17 C18 C19 C20 175.2(11)
C18 C19 C20 C1 0.5(12)
N1 C1 C20 C19 1.2(13)
C2 C1 C20 C19 -175.9(11)
C3 C2 C21 C22 114.8(11)
C1 C2 C21 C22 -66.3(13)
C3 C2 C21 C26 -64.5(15)
C1 C2 C21 C26 114.4(12)
C26 C21 C22 C23 1.1(12)
C2 C21 C22 C23 -178.3(10)
C21 C22 C23 C24 1.0(13)
C22 C23 C24 C25 -1.5(15)
C23 C24 C25 C26 0.0(16)
C24 C25 C26 C21 2.2(17)
C24 C25 C26 N27 177.6(10)
C22 C21 C26 C25 -2.7(15)
C2 C21 C26 C25 176.7(10)
C22 C21 C26 N27 -178.2(9)
C2 C21 C26 N27 1.2(16)
C25 C26 N27 C28 20.3(17)
C21 C26 N27 C28 -164.1(11)
C26 N27 C28 O29 15(2)
C26 N27 C28 C30 -166.2(11)
O29 C28 C30 C31 -7.6(19)
N27 C28 C30 C31 174.1(11)
O29 C28 C30 C35 176.1(12)
N27 C28 C30 C35 -2.2(18)
C35 C30 C31 C32 -1(2)
C28 C30 C31 C32 -177.7(14)
C30 C31 C32 C33 0(3)
C31 C32 C33 C34 1(3)
C32 C33 C34 C35 -1(2)
C32 C33 C34 C36 -178.8(16)
C31 C30 C35 C34 1.1(18)
C28 C30 C35 C34 177.4(11)
C33 C34 C35 C30 0.1(18)
C36 C34 C35 C30 177.5(11)
C33 C34 C36 C61 86.3(15)
C35 C34 C36 C61 -91.0(14)
C11 C12 C41 C42 -112.2(11)
C13 C12 C41 C42 67.2(13)
C11 C12 C41 C46 68.1(14)
C13 C12 C41 C46 -112.5(11)
C46 C41 C42 C43 1.6(12)
C12 C41 C42 C43 -178.1(9)
C41 C42 C43 C44 -3.5(12)
C42 C43 C44 C45 3.9(15)
C43 C44 C45 C46 -2.3(16)
C42 C41 C46 N47 -177.5(9)
C12 C41 C46 N47 2.2(15)
C42 C41 C46 C45 0.0(15)
C12 C41 C46 C45 179.7(10)
C44 C45 C46 N47 177.8(10)
C44 C45 C46 C41 0.3(15)
C41 C46 N47 C48 174.8(12)
C45 C46 N47 C48 -2.7(19)
C46 N47 C48 O49 -3(2)
C46 N47 C48 C50 176.0(11)
O49 C48 C50 C51 -24.0(18)
N47 C48 C50 C51 156.6(10)
O49 C48 C50 C55 147.0(13)
N47 C48 C50 C55 -32.3(16)
C55 C50 C51 C52 3.4(13)
C48 C50 C51 C52 174.2(11)
C50 C51 C52 C53 2.4(14)
C51 C52 C53 C54 -5.6(17)
C52 C53 C54 C55 3.0(18)
C52 C53 C54 C56 -175.4(11)
C53 C54 C55 C50 2.3(18)
C56 C54 C55 C50 -179.5(11)
C51 C50 C55 C54 -5.7(16)
C48 C50 C55 C54 -176.6(11)
C53 C54 C56 C61 -71.3(16)
C55 C54 C56 C61 110.3(15)
C54 C56 C61 C62 -61.8(16)
C54 C56 C61 C36 179.7(12)
C34 C36 C61 C56 -173.3(11)
C34 C36 C61 C62 67.0(14)
C56 C61 C62 O63 127.0(12)
C36 C61 C62 O63 -113.7(13)
C56 C61 C62 O64 -62.1(14)
C36 C61 C62 O64 57.2(15)
O63 C62 O64 Cd1 -21.5(17)
C61 C62 O64 Cd1 168.0(8)
N3 Cd1 O64 C62 -143.3(10)
N4 Cd1 O64 C62 -104.8(11)
O65 Cd1 O64 C62 -54.7(10)
N2 Cd1 O64 C62 145.6(10)
Pb1 Cd1 O64 C62 173.5(8)
C67 S6 O65 C66 -84(3)
C66 S6 O65 Cd1 143(3)
C67 S6 O65 Cd1 59.2(17)
O64 Cd1 O65 S6 89.4(6)
N3 Cd1 O65 S6 174.3(6)
N4 Cd1 O65 S6 -112.6(6)
N2 Cd1 O65 S6 144.4(6)
Pb1 Cd1 O65 S6 -140.4(5)
O64 Cd1 O65 C66 139(3)
N3 Cd1 O65 C66 -136(3)
N4 Cd1 O65 C66 -63(3)
N2 Cd1 O65 C66 -166(2)
Pb1 Cd1 O65 C66 -91(3)
C67 S6 C66 O65 111(3)
O65 S6 C66 C67 -111(3)
Cd1 O65 C66 S6 -74(4)
S6 O65 C66 C67 50.7(18)
Cd1 O65 C66 C67 -24(4)
O65 S6 C67 C66 82(4)
O65 C66 C67 S6 -50(2)
C8 C7 C71 C76 118.1(13)
C6 C7 C71 C76 -64.3(15)
C8 C7 C71 C72 -63.6(15)
C6 C7 C71 C72 113.9(13)
C76 C71 C72 C73 0.1(18)
C7 C71 C72 C73 -178.2(11)
C71 C72 C73 C74 0.0(18)
C72 C73 C74 C75 2.0(18)
C73 C74 C75 C76 -4.2(19)
C72 C71 C76 C75 -2.1(17)
C7 C71 C76 C75 176.2(11)
C72 C71 C76 N77 178.9(11)
C7 C71 C76 N77 -2.8(18)
C74 C75 C76 C71 4.2(18)
C74 C75 C76 N77 -176.9(11)
C71 C76 N77 C78 153.0(13)
C75 C76 N77 C78 -26(2)
C76 N77 C78 O79 1(2)
C76 N77 C78 C80 -173.9(12)
O79 C78 C80 C81 56.1(19)
N77 C78 C80 C81 -129.3(12)
O79 C78 C80 C85 -123.7(16)
N77 C78 C80 C85 51.0(19)
C78 C80 C81 C82 -176.3(12)
C85 C80 C81 C82 3.5(11)
C80 C81 C82 C83 -2.7(12)
C81 C82 C83 C84 4.3(18)
C82 C83 C84 C85 -7(2)
C82 C83 C84 C86 172.5(11)
C83 C84 C85 C80 8(2)
C86 C84 C85 C80 -171.8(11)
C81 C80 C85 C84 -5.7(17)
C78 C80 C85 C84 174.0(13)
C83 C84 C86 C111 79.6(15)
C85 C84 C86 C111 -100.9(15)
C18 C17 C91 C96 68.7(15)
C16 C17 C91 C96 -108.1(13)
C18 C17 C91 C92 -114.0(11)
C16 C17 C91 C92 69.2(13)
C96 C91 C92 C93 0.5(12)
C17 C91 C92 C93 -176.9(10)
C91 C92 C93 C94 -0.7(13)
C92 C93 C94 C95 0.5(16)
C93 C94 C95 C96 -0.2(16)
C92 C91 C96 N97 -176.5(10)
C17 C91 C96 N97 0.8(17)
C92 C91 C96 C95 -0.3(16)
C17 C91 C96 C95 177.1(10)
C94 C95 C96 C91 0.1(17)
C94 C95 C96 N97 176.5(10)
C91 C96 N97 C98 -171.5(12)
C95 C96 N97 C98 12.2(19)
C96 N97 C98 O99 -15(2)
C96 N97 C98 C100 170.8(11)
O99 C98 C100 C101 -32(2)
N97 C98 C100 C101 141.7(12)
O99 C98 C100 C105 145.8(14)
N97 C98 C100 C105 -40.1(17)
C105 C100 C101 C102 -1(2)
C98 C100 C101 C102 177.5(13)
C100 C101 C102 C103 0(2)
C101 C102 C103 C104 -2(3)
C102 C103 C104 C105 6(2)
C102 C103 C104 C106 -175.1(15)
C103 C104 C105 C100 -6(2)
C106 C104 C105 C100 174.3(11)
C101 C100 C105 C104 4.0(18)
C98 C100 C105 C104 -174.2(12)
C105 C104 C106 C111 104.3(14)
C103 C104 C106 C111 -74.9(16)
C104 C106 C111 C112 -56.5(13)
C104 C106 C111 C86 -178.4(10)
C84 C86 C111 C112 62.6(14)
C84 C86 C111 C106 -173.7(10)
C106 C111 C112 O113 118.1(13)
C86 C111 C112 O113 -121.3(12)
C106 C111 C112 O114 -61.5(13)
C86 C111 C112 O114 59.1(14)
O113 C112 O114 Pb1 -1.4(13)
C111 C112 O114 Pb1 178.1(8)
N1 Pb1 O114 C112 -150.4(8)
N2 Pb1 O114 C112 143.1(8)
O131 Pb1 O114 C112 -67.6(8)
Cd1 Pb1 O114 C112 176.2(6)
O114 Pb1 O131 S13 119.2(5)
N1 Pb1 O131 S13 -162.5(5)
N2 Pb1 O131 S13 -168.6(4)
Cd1 Pb1 O131 S13 -119.5(4)
Pb1 O131 S13 C133 145.9(11)
Pb1 O131 S13 C132 -113.8(10)
O264 Cd2 Pb2 O314 89.1(4)
N204 Cd2 Pb2 O314 135.8(4)
N203 Cd2 Pb2 O314 -134.7(3)
N201 Cd2 Pb2 O314 46.1(4)
N202 Cd2 Pb2 O314 -44.6(3)
O264 Cd2 Pb2 O321 -172.3(4)
N204 Cd2 Pb2 O321 -125.6(3)
N203 Cd2 Pb2 O321 -36.1(3)
N201 Cd2 Pb2 O321 144.8(3)
N202 Cd2 Pb2 O321 54.0(3)
O264 Cd2 Pb2 N202 133.7(4)
N204 Cd2 Pb2 N202 -179.6(3)
N203 Cd2 Pb2 N202 -90.0(3)
N201 Cd2 Pb2 N202 90.8(3)
O264 Cd2 Pb2 O331 -11.6(4)
N204 Cd2 Pb2 O331 35.1(3)
N203 Cd2 Pb2 O331 124.6(3)
N201 Cd2 Pb2 O331 -54.6(3)
N202 Cd2 Pb2 O331 -145.3(3)
O264 Cd2 Pb2 N201 43.0(4)
N204 Cd2 Pb2 N201 89.6(4)
N203 Cd2 Pb2 N201 179.2(4)
N202 Cd2 Pb2 N201 -90.8(3)
O264 Cd2 N201 C218 -32.9(8)
N204 Cd2 N201 C218 52.4(8)
N203 Cd2 N201 C218 116.2(7)
N202 Cd2 N201 C218 174.1(8)
Pb2 Cd2 N201 C218 116.9(8)
O264 Cd2 N201 C201 97.2(7)
N204 Cd2 N201 C201 -177.6(8)
N203 Cd2 N201 C201 -113.8(7)
N202 Cd2 N201 C201 -55.9(7)
Pb2 Cd2 N201 C201 -113.0(8)
O264 Cd2 N201 Pb2 -149.8(3)
N204 Cd2 N201 Pb2 -64.6(3)
N203 Cd2 N201 Pb2 -0.7(3)
N202 Cd2 N201 Pb2 57.2(3)
O314 Pb2 N201 C218 104.1(8)
O321 Pb2 N201 C218 176.4(6)
N202 Pb2 N201 C218 -172.2(8)
O331 Pb2 N201 C218 15.7(7)
Cd2 Pb2 N201 C218 -115.4(8)
O314 Pb2 N201 C201 -22.8(7)
O321 Pb2 N201 C201 49.5(9)
N202 Pb2 N201 C201 60.9(7)
O331 Pb2 N201 C201 -111.2(7)
Cd2 Pb2 N201 C201 117.7(7)
O314 Pb2 N201 Cd2 -140.5(3)
O321 Pb2 N201 Cd2 -68.2(5)
N202 Pb2 N201 Cd2 -56.8(3)
O331 Pb2 N201 Cd2 131.1(3)
O264 Cd2 N202 C206 130.0(8)
N204 Cd2 N202 C206 -118.2(8)
N203 Cd2 N202 C206 -55.1(8)
N201 Cd2 N202 C206 -177.7(8)
Pb2 Cd2 N202 C206 -118.6(8)
O264 Cd2 N202 C203 2.8(11)
N204 Cd2 N202 C203 114.6(8)
N203 Cd2 N202 C203 177.7(8)
N201 Cd2 N202 C203 55.2(7)
Pb2 Cd2 N202 C203 114.2(8)
O264 Cd2 N202 Pb2 -111.4(5)
N204 Cd2 N202 Pb2 0.4(3)
N203 Cd2 N202 Pb2 63.5(3)
N201 Cd2 N202 Pb2 -59.0(2)
O314 Pb2 N202 C206 -104.2(9)
O321 Pb2 N202 C206 -16.5(9)
O331 Pb2 N202 C206 -175.6(7)
N201 Pb2 N202 C206 170.2(10)
Cd2 Pb2 N202 C206 114.3(9)
O314 Pb2 N202 C203 22.7(8)
O321 Pb2 N202 C203 110.4(8)
O331 Pb2 N202 C203 -48.7(11)
N201 Pb2 N202 C203 -63.0(8)
Cd2 Pb2 N202 C203 -118.9(8)
O314 Pb2 N202 Cd2 141.5(3)
O321 Pb2 N202 Cd2 -130.7(3)
O331 Pb2 N202 Cd2 70.1(6)
N201 Pb2 N202 Cd2 55.9(3)
O264 Cd2 N203 C211 6.7(11)
N204 Cd2 N203 C211 -48.9(8)
N201 Cd2 N203 C211 -111.6(8)
N202 Cd2 N203 C211 -168.3(8)
Pb2 Cd2 N203 C211 -112.3(8)
O264 Cd2 N203 C208 -129.5(8)
N204 Cd2 N203 C208 174.9(9)
N201 Cd2 N203 C208 112.3(8)
N202 Cd2 N203 C208 55.6(8)
Pb2 Cd2 N203 C208 111.6(8)
O264 Cd2 N204 C213 -106.0(8)
N203 Cd2 N204 C213 45.1(8)
N201 Cd2 N204 C213 163.8(9)
N202 Cd2 N204 C213 106.3(8)
Pb2 Cd2 N204 C213 106.6(8)
O264 Cd2 N204 C216 43.0(8)
N203 Cd2 N204 C216 -165.9(8)
N201 Cd2 N204 C216 -47.2(7)
N202 Cd2 N204 C216 -104.7(8)
Pb2 Cd2 N204 C216 -104.4(8)
C218 N201 C201 C202 -179.9(10)
Cd2 N201 C201 C202 44.8(13)
Pb2 N201 C201 C202 -46.3(12)
C218 N201 C201 C220 -0.4(12)
Cd2 N201 C201 C220 -135.7(8)
Pb2 N201 C201 C220 133.2(8)
N201 C201 C202 C203 -0.9(17)
C220 C201 C202 C203 179.7(11)
N201 C201 C202 C221 -179.6(10)
C220 C201 C202 C221 1.0(16)
C201 C202 C203 C204 -171.5(12)
C221 C202 C203 C204 7.3(17)
C201 C202 C203 N202 -0.5(18)
C221 C202 C203 N202 178.3(10)
C206 N202 C203 C204 -2.5(13)
Cd2 N202 C203 C204 130.1(9)
Pb2 N202 C203 C204 -137.0(8)
C206 N202 C203 C202 -174.7(11)
Cd2 N202 C203 C202 -42.2(14)
Pb2 N202 C203 C202 50.7(14)
C202 C203 C204 C205 173.0(11)
N202 C203 C204 C205 1.0(14)
C203 C204 C205 C206 0.8(13)
C203 N202 C206 C207 177.6(11)
Cd2 N202 C206 C207 42.7(14)
Pb2 N202 C206 C207 -50.1(15)
C203 N202 C206 C205 3.0(13)
Cd2 N202 C206 C205 -132.0(8)
Pb2 N202 C206 C205 135.2(8)
C204 C205 C206 N202 -2.5(14)
C204 C205 C206 C207 -177.3(11)
N202 C206 C207 C208 -0.8(19)
C205 C206 C207 C208 173.3(11)
N202 C206 C207 C271 177.7(11)
C205 C206 C207 C271 -8.3(17)
C206 C207 C208 N203 -2.9(19)
C271 C207 C208 N203 178.7(11)
C206 C207 C208 C209 174.3(11)
C271 C207 C208 C209 -4.1(17)
C211 N203 C208 C207 178.2(11)
Cd2 N203 C208 C207 -41.7(15)
C211 N203 C208 C209 0.7(13)
Cd2 N203 C208 C209 140.8(8)
C207 C208 C209 C210 -174.7(11)
N203 C208 C209 C210 2.8(14)
C208 C209 C210 C211 -4.7(13)
C208 N203 C211 C212 -174.8(11)
Cd2 N203 C211 C212 43.6(15)
C208 N203 C211 C210 -3.5(12)
Cd2 N203 C211 C210 -145.0(7)
C209 C210 C211 C212 176.9(11)
C209 C210 C211 N203 5.1(13)
N203 C211 C212 C213 -4.8(19)
C210 C211 C212 C213 -174.9(10)
N203 C211 C212 C241 177.2(11)
C210 C211 C212 C241 7.1(16)
C211 C212 C213 N204 -4.2(18)
C241 C212 C213 N204 173.8(10)
C211 C212 C213 C214 171.8(11)
C241 C212 C213 C214 -10.1(16)
C216 N204 C213 C212 176.3(10)
Cd2 N204 C213 C212 -29.5(15)
C216 N204 C213 C214 -0.3(11)
Cd2 N204 C213 C214 153.9(7)
C212 C213 C214 C215 -177.1(11)
N204 C213 C214 C215 -0.6(13)
C213 C214 C215 C216 1.2(13)
C214 C215 C216 C217 175.6(11)
C214 C215 C216 N204 -1.4(12)
C213 N204 C216 C217 -176.4(10)
Cd2 N204 C216 C217 29.8(14)
C213 N204 C216 C215 0.9(11)
Cd2 N204 C216 C215 -152.9(7)
C215 C216 C217 C218 -167.1(11)
N204 C216 C217 C218 9.5(18)
C215 C216 C217 C291 9.2(17)
N204 C216 C217 C291 -174.1(9)
C201 N201 C218 C217 179.7(10)
Cd2 N201 C218 C217 -43.9(13)
Pb2 N201 C218 C217 48.1(13)
C201 N201 C218 C219 -0.9(12)
Cd2 N201 C218 C219 135.5(8)
Pb2 N201 C218 C219 -132.5(8)
C216 C217 C218 N201 1.1(19)
C291 C217 C218 N201 -175.2(10)
C216 C217 C218 C219 -178.2(11)
C291 C217 C218 C219 5.4(16)
N201 C218 C219 C220 1.9(13)
C217 C218 C219 C220 -178.7(11)
C218 C219 C220 C201 -2.1(13)
N201 C201 C220 C219 1.6(13)
C202 C201 C220 C219 -178.9(10)
C201 C202 C221 C226 71.8(14)
C203 C202 C221 C226 -107.0(13)
C201 C202 C221 C222 -105.6(13)
C203 C202 C221 C222 75.6(14)
C226 C221 C222 C223 -1.9(19)
C202 C221 C222 C223 175.7(13)
C221 C222 C223 C224 3(2)
C222 C223 C224 C225 -2(2)
C223 C224 C225 C226 0(2)
C224 C225 C226 C221 1(2)
C224 C225 C226 N227 -179.4(12)
C222 C221 C226 C225 0.0(17)
C202 C221 C226 C225 -177.5(11)
C222 C221 C226 N227 -179.7(10)
C202 C221 C226 N227 2.8(15)
C225 C226 N227 C228 -2.1(17)
C221 C226 N227 C228 177.6(10)
C226 N227 C228 O229 -9.6(19)
C226 N227 C228 C230 176.8(10)
O229 C228 C230 C231 -26.7(18)
N227 C228 C230 C231 147.4(10)
O229 C228 C230 C235 143.7(12)
N227 C228 C230 C235 -42.2(15)
C228 C230 C231 C232 170.9(11)
C235 C230 C231 C232 -0.3(11)
C230 C231 C232 C233 -1.0(12)
C231 C232 C233 C234 1.0(15)
C232 C233 C234 C235 0.4(16)
C232 C233 C234 C236 176.1(10)
C233 C234 C235 C230 -1.8(15)
C236 C234 C235 C230 -177.4(9)
C231 C230 C235 C234 1.7(13)
C228 C230 C235 C234 -170.2(11)
C233 C234 C236 C261 -70.3(14)
C235 C234 C236 C261 105.3(12)
C211 C212 C241 C242 -70.3(13)
C213 C212 C241 C242 111.5(11)
C211 C212 C241 C246 109.7(12)
C213 C212 C241 C246 -68.5(13)
C246 C241 C242 C243 0.6(12)
C212 C241 C242 C243 -179.4(9)
C241 C242 C243 C244 2.4(12)
C242 C243 C244 C245 -2.7(15)
C243 C244 C245 C246 0.0(17)
C244 C245 C246 C241 3.1(17)
C244 C245 C246 N247 177.0(10)
C242 C241 C246 C245 -3.3(15)
C212 C241 C246 C245 176.7(10)
C242 C241 C246 N247 -177.2(10)
C212 C241 C246 N247 2.8(15)
C245 C246 N247 C248 35.7(19)
C241 C246 N247 C248 -150.5(12)
C246 N247 C248 O249 -1(2)
C246 N247 C248 C250 -178.4(11)
O249 C248 C250 C255 -177.3(12)
N247 C248 C250 C255 0.1(18)
O249 C248 C250 C251 2.7(18)
N247 C248 C250 C251 -179.9(11)
C255 C250 C251 C252 3.6(18)
C248 C250 C251 C252 -176.4(12)
C250 C251 C252 C253 -3(2)
C251 C252 C253 C254 1(2)
C252 C253 C254 C255 0.8(19)
C252 C253 C254 C256 -179.1(11)
C251 C250 C255 C254 -1.8(18)
C248 C250 C255 C254 178.2(11)
C253 C254 C255 C250 -0.5(18)
C256 C254 C255 C250 179.4(11)
C255 C254 C256 C261 -99.3(14)
C253 C254 C256 C261 80.5(13)
C234 C236 C261 C262 -55.8(13)
C234 C236 C261 C256 -178.6(10)
C254 C256 C261 C262 68.3(13)
C254 C256 C261 C236 -172.1(10)
C236 C261 C262 O264 -73.2(13)
C256 C261 C262 O264 49.2(14)
C236 C261 C262 O263 102.2(12)
C256 C261 C262 O263 -135.5(11)
O263 C262 O264 Cd2 7.2(16)
C261 C262 O264 Cd2 -177.7(7)
N204 Cd2 O264 C262 148.3(10)
N203 Cd2 O264 C262 95.7(11)
N201 Cd2 O264 C262 -140.1(10)
N202 Cd2 O264 C262 -92.7(11)
Pb2 Cd2 O264 C262 -173.0(8)
C208 C207 C271 C276 114.4(13)
C206 C207 C271 C276 -64.1(15)
C208 C207 C271 C272 -66.7(13)
C206 C207 C271 C272 114.8(11)
C276 C271 C272 C273 -1.1(13)
C207 C271 C272 C273 179.9(10)
C271 C272 C273 C274 -0.1(13)
C272 C273 C274 C275 1.3(16)
C273 C274 C275 C276 -1.3(18)
C272 C271 C276 N277 178.2(10)
C207 C271 C276 N277 -2.9(17)
C272 C271 C276 C275 1.1(16)
C207 C271 C276 C275 180.0(11)
C274 C275 C276 C271 0.1(17)
C274 C275 C276 N277 -176.9(11)
C271 C276 N277 C278 165.4(11)
C275 C276 N277 C278 -17.6(18)
C276 N277 C278 O279 7.3(19)
C276 N277 C278 C280 -173.6(10)
O279 C278 C280 C281 40.2(17)
N277 C278 C280 C281 -138.9(11)
O279 C278 C280 C285 -131.4(13)
N277 C278 C280 C285 49.5(16)
C285 C280 C281 C282 -5.1(19)
C278 C280 C281 C282 -176.7(11)
C280 C281 C282 C283 5.2(19)
C281 C282 C283 C284 -1.0(19)
C282 C283 C284 C285 -3.5(18)
C282 C283 C284 C286 175.2(11)
C283 C284 C285 C280 3.8(18)
C286 C284 C285 C280 -174.8(11)
C281 C280 C285 C284 0.5(19)
C278 C280 C285 C284 171.4(11)
C285 C284 C286 C311 -105.8(12)
C283 C284 C286 C311 75.5(13)
C216 C217 C291 C292 67.0(14)
C218 C217 C291 C292 -116.2(12)
C216 C217 C291 C296 -108.3(13)
C218 C217 C291 C296 68.5(15)
C296 C291 C292 C293 -2.0(19)
C217 C291 C292 C293 -177.7(12)
C291 C292 C293 C294 0(2)
C292 C293 C294 C295 1(2)
C293 C294 C295 C296 -1(2)
C294 C295 C296 C291 -1(2)
C294 C295 C296 N297 -178.7(13)
C292 C291 C296 C295 2.4(17)
C217 C291 C296 C295 177.8(11)
C292 C291 C296 N297 -179.8(11)
C217 C291 C296 N297 -4.4(16)
C295 C296 N297 C298 2(2)
C291 C296 N297 C298 -175.6(16)
C296 N297 C298 O299 4(3)
C296 N297 C298 C300 177.6(13)
O299 C298 C300 C301 -39(3)
N297 C298 C300 C301 147.8(14)
O299 C298 C300 C305 135(2)
N297 C298 C300 C305 -39(2)
C305 C300 C301 C302 3.2(13)
C298 C300 C301 C302 177.4(13)
C300 C301 C302 C303 -0.5(13)
C301 C302 C303 C304 -2.7(17)
C302 C303 C304 C305 2.9(18)
C302 C303 C304 C306 -178.0(11)
C303 C304 C305 C300 0.0(18)
C306 C304 C305 C300 -179.0(11)
C301 C300 C305 C304 -2.9(17)
C298 C300 C305 C304 -176.6(14)
C303 C304 C306 C311 -76.3(14)
C305 C304 C306 C311 102.7(13)
C304 C306 C311 C312 -58.7(13)
C304 C306 C311 C286 179.9(9)
C284 C286 C311 C312 62.7(11)
C284 C286 C311 C306 -176.6(8)
C306 C311 C312 O313 120.7(12)
C286 C311 C312 O313 -118.1(12)
C306 C311 C312 O314 -63.0(13)
C286 C311 C312 O314 58.2(12)
O313 C312 O314 Pb2 -1.5(13)
C311 C312 O314 Pb2 -177.7(7)
O321 Pb2 O314 C312 66.0(7)
N202 Pb2 O314 C312 147.0(7)
O331 Pb2 O314 C312 -64.7(7)
N201 Pb2 O314 C312 -147.3(7)
Cd2 Pb2 O314 C312 179.7(6)
O314 Pb2 O321 S32 -114.4(4)
N202 Pb2 O321 S32 164.0(4)
O331 Pb2 O321 S32 -31.0(6)
N201 Pb2 O321 S32 174.5(4)
Cd2 Pb2 O321 S32 125.6(3)
Pb2 O321 S32 C324 121.7(7)
Pb2 O321 S32 C323 -132.4(8)
O314 Pb2 O331 S33 89.4(7)
O321 Pb2 O331 S33 6.4(8)
N202 Pb2 O331 S33 159.0(6)
N201 Pb2 O331 S33 172.0(7)
Cd2 Pb2 O331 S33 -150.0(6)
Pb2 O331 S33 C333 42.3(10)
Pb2 O331 S33 C334 143.0(8)

loop_
_platon_squeeze_void_nr
_platon_squeeze_void_average_x
_platon_squeeze_void_average_y
_platon_squeeze_void_average_z
_platon_squeeze_void_volume
_platon_squeeze_void_count_electrons
_platon_squeeze_void_content
1 -0.086 0.370 1.064 455 99 ' '
2 0.086 0.870 -0.064 454 97 ' '
3 0.072 0.152 0.859 22 6 ' '
4 0.506 0.100 0.519 235 59 ' '
5 0.306 0.419 0.647 26 5 ' '
6 0.493 0.600 0.481 235 60 ' '
7 0.693 0.919 0.353 26 5 ' '
8 0.927 0.652 0.141 22 6 ' '
